data_4085430
loop_
_publ_author_name
'Schwamm, Ryan J.'
'Coles, Martyn P.'
'Fitchett, Christopher M.'

_publ_section_title
;
 Group 1 Complexes of an (Amido-amino)silane and Their Use in the
 Synthesis of the Bi(III) Amide, Bi(Me2Si{NAr}{N(H)Ar})Cl2(Ar =
 2,6-i-Pr2C6H3)
;
_journal_issue 11
_journal_name_full Organometallics
_journal_page_first 2500
_journal_paper_doi 10.1021/om5012227
_journal_volume 34
_journal_year 2015
_chemical_formula_moiety 'C78 H123 K3 N6 Si3, 2(C3.5), 2(C7 H8)'
_chemical_formula_sum 'C99 H139 K3 N6 Si3'
_chemical_formula_weight 1614.72
_space_group_crystal_system triclinic
_space_group_IT_number 2
_space_group_name_Hall '-P 1'
_space_group_name_H-M_alt 'P -1'
_symmetry_space_group_name_Hall '-P 1'
_symmetry_space_group_name_H-M 'P -1'
_atom_sites_solution_hydrogens geom
_atom_sites_solution_primary direct
_audit_creation_date 2014-08-06
_audit_creation_method
;
Olex2 1.2
(compiled 2014.07.22 svn.r2960 for OlexSys, GUI svn.r4862)
;
_cell_angle_alpha 84.9008(19)
_cell_angle_beta 83.8507(18)
_cell_angle_gamma 76.4098(19)
_cell_formula_units_Z 2
_cell_length_a 16.6239(3)
_cell_length_b 17.1021(4)
_cell_length_c 17.7075(4)
_cell_measurement_reflns_used 25315
_cell_measurement_temperature 120.01(10)
_cell_measurement_theta_max 76.5580
_cell_measurement_theta_min 3.5000
_cell_volume 4854.61(19)
_computing_cell_refinement
;
CrysAlisPro, Agilent Technologies,
Version 1.171.37.31 (release 14-01-2014 CrysAlis171 .NET)
(compiled Jan 14 2014,18:38:05)
;
_computing_data_collection
;
CrysAlisPro, Agilent Technologies,
Version 1.171.37.31 (release 14-01-2014 CrysAlis171 .NET)
(compiled Jan 14 2014,18:38:05)
;
_computing_data_reduction
;
CrysAlisPro, Agilent Technologies,
Version 1.171.37.31 (release 14-01-2014 CrysAlis171 .NET)
(compiled Jan 14 2014,18:38:05)
;
_computing_molecular_graphics 'Olex2 (Dolomanov et al., 2009)'
_computing_publication_material 'Olex2 (Dolomanov et al., 2009)'
_computing_structure_refinement 'olex2.refine (Bourhis et al., 2013)'
_computing_structure_solution 'ShelXS (Sheldrick, 2008)'
_diffrn_ambient_environment N~2~
_diffrn_ambient_temperature 120.01(10)
_diffrn_detector 'CCD plate'
_diffrn_detector_area_resol_mean 10.6501
_diffrn_detector_type Atlas
_diffrn_measured_fraction_theta_full 0.999
_diffrn_measured_fraction_theta_max 0.982
_diffrn_measurement_details
;
  1 omega -120.00  -37.00   1.0000   12.0000
omega____ theta____ kappa____ phi______ frames
    -      -38.5000 -176.0000  -64.0000 83

  2 omega -107.00  -13.00   1.0000   12.0000
omega____ theta____ kappa____ phi______ frames
    -      -38.5000  -57.0000 -180.0000 94

  3 omega  -49.00   33.00   1.0000   12.0000
omega____ theta____ kappa____ phi______ frames
    -      -38.5000   37.0000  -30.0000 82

  4 omega  -69.00   33.00   1.0000   12.0000
omega____ theta____ kappa____ phi______ frames
    -      -38.5000   77.0000  -30.0000 102

  5 omega  -49.00   33.00   1.0000   12.0000
omega____ theta____ kappa____ phi______ frames
    -      -38.5000   37.0000  120.0000 82

  6 omega   23.00   96.00   1.0000   12.0000
omega____ theta____ kappa____ phi______ frames
    -       42.6255 -125.0000  150.0000 73

  7 omega   90.00  178.00   1.0000   50.0000
omega____ theta____ kappa____ phi______ frames
    -      111.0000   30.0000  -30.0000 88

  8 omega   38.00   91.00   1.0000   50.0000
omega____ theta____ kappa____ phi______ frames
    -      111.0000  -30.0000  -30.0000 53

  9 omega   31.00  109.00   1.0000   50.0000
omega____ theta____ kappa____ phi______ frames
    -      111.0000  -94.0000  120.0000 78

 10 omega   42.00  122.00   1.0000   50.0000
omega____ theta____ kappa____ phi______ frames
    -      111.0000 -125.0000   30.0000 80

 11 omega   34.00   93.00   1.0000   50.0000
omega____ theta____ kappa____ phi______ frames
    -      111.0000  -94.0000 -180.0000 59

 12 omega   43.00   69.00   1.0000   50.0000
omega____ theta____ kappa____ phi______ frames
    -      111.0000 -125.0000  120.0000 26

 13 omega   94.00  121.00   1.0000   50.0000
omega____ theta____ kappa____ phi______ frames
    -      111.0000   30.0000 -120.0000 27

 14 omega  127.00  178.00   1.0000   50.0000
omega____ theta____ kappa____ phi______ frames
    -      111.0000   30.0000 -150.0000 51

 15 omega  101.00  138.00   1.0000   50.0000
omega____ theta____ kappa____ phi______ frames
    -      111.0000   30.0000   30.0000 37

 16 omega   78.00  104.00   1.0000   50.0000
omega____ theta____ kappa____ phi______ frames
    -      111.0000  -61.0000    0.0000 26

 17 omega   93.00  118.00   1.0000   50.0000
omega____ theta____ kappa____ phi______ frames
    -      111.0000   30.0000 -150.0000 25

 18 omega  113.00  152.00   1.0000   50.0000
omega____ theta____ kappa____ phi______ frames
    -      111.0000   77.0000   90.0000 39

 19 omega   44.00   69.00   1.0000   50.0000
omega____ theta____ kappa____ phi______ frames
    -      111.0000  -61.0000  120.0000 25

 20 omega   89.00  137.00   1.0000   50.0000
omega____ theta____ kappa____ phi______ frames
    -      111.0000  -61.0000  120.0000 48

 21 omega   43.00   97.00   1.0000   50.0000
omega____ theta____ kappa____ phi______ frames
    -      111.0000  -61.0000  -60.0000 54

 22 omega   87.00  177.00   1.0000   50.0000
omega____ theta____ kappa____ phi______ frames
    -      111.0000   15.0000 -180.0000 90

 23 omega   43.00   87.00   1.0000   50.0000
omega____ theta____ kappa____ phi______ frames
    -      111.0000  -45.0000  150.0000 44

 24 omega   32.00  104.00   1.0000   50.0000
omega____ theta____ kappa____ phi______ frames
    -      111.0000  -94.0000   30.0000 72

 25 omega   90.00  160.00   1.0000   50.0000
omega____ theta____ kappa____ phi______ frames
    -      111.0000   30.0000  -90.0000 70

 26 omega   51.00   83.00   1.0000   50.0000
omega____ theta____ kappa____ phi______ frames
    -      111.0000 -125.0000 -180.0000 32

 27 omega   97.00  122.00   1.0000   50.0000
omega____ theta____ kappa____ phi______ frames
    -      111.0000 -125.0000 -180.0000 25

 28 omega   93.00  122.00   1.0000   50.0000
omega____ theta____ kappa____ phi______ frames
    -      111.0000 -125.0000  -30.0000 29

 29 omega   41.00   72.00   1.0000   50.0000
omega____ theta____ kappa____ phi______ frames
    -      111.0000 -125.0000  -30.0000 31

 30 omega   49.00   97.00   1.0000   50.0000
omega____ theta____ kappa____ phi______ frames
    -      111.0000 -125.0000  -60.0000 48

 31 omega   85.00  120.00   1.0000   50.0000
omega____ theta____ kappa____ phi______ frames
    -      111.0000 -125.0000  -90.0000 35

 32 omega   56.00   98.00   1.0000   50.0000
omega____ theta____ kappa____ phi______ frames
    -      111.0000  -45.0000    0.0000 42

 33 omega   55.00   90.00   1.0000   50.0000
omega____ theta____ kappa____ phi______ frames
    -      111.0000  -30.0000 -120.0000 35

 34 omega   80.00  109.00   1.0000   50.0000
omega____ theta____ kappa____ phi______ frames
    -      111.0000 -125.0000  120.0000 29

 35 omega  108.00  137.00   1.0000   50.0000
omega____ theta____ kappa____ phi______ frames
    -      111.0000  -61.0000    0.0000 29

 36 omega   45.00   97.00   1.0000   50.0000
omega____ theta____ kappa____ phi______ frames
    -      111.0000  -77.0000  -90.0000 52

 37 omega  148.00  177.00   1.0000   50.0000
omega____ theta____ kappa____ phi______ frames
    -      111.0000   30.0000 -120.0000 29
;
_diffrn_measurement_device 'four-circle diffractometer'
_diffrn_measurement_device_type 'SuperNova, Dual, Cu at zero, Atlas'
_diffrn_measurement_method '\w scans'
_diffrn_orient_matrix_UB_11 0.0098489000
_diffrn_orient_matrix_UB_12 -0.0847353000
_diffrn_orient_matrix_UB_13 0.0406522000
_diffrn_orient_matrix_UB_21 0.0333655000
_diffrn_orient_matrix_UB_22 -0.0380177000
_diffrn_orient_matrix_UB_23 -0.0761198000
_diffrn_orient_matrix_UB_31 0.0891761000
_diffrn_orient_matrix_UB_32 0.0008863000
_diffrn_orient_matrix_UB_33 0.0156062000
_diffrn_radiation_monochromator mirror
_diffrn_radiation_probe x-ray
_diffrn_radiation_type CuK\a
_diffrn_radiation_wavelength 1.54184
_diffrn_reflns_av_R_equivalents 0.0329
_diffrn_reflns_av_unetI/netI 0.0326
_diffrn_reflns_Laue_measured_fraction_full 0.999
_diffrn_reflns_Laue_measured_fraction_max 0.982
_diffrn_reflns_limit_h_max 20
_diffrn_reflns_limit_h_min -13
_diffrn_reflns_limit_k_max 21
_diffrn_reflns_limit_k_min -21
_diffrn_reflns_limit_l_max 22
_diffrn_reflns_limit_l_min -22
_diffrn_reflns_number 58119
_diffrn_reflns_point_group_measured_fraction_full 0.999
_diffrn_reflns_point_group_measured_fraction_max 0.982
_diffrn_reflns_theta_full 67.684
_diffrn_reflns_theta_max 77.036
_diffrn_reflns_theta_min 2.664
_diffrn_source 'sealed X-ray tube'
_diffrn_source_type 'SuperNova (Cu) X-ray Source'
_exptl_absorpt_coefficient_mu 1.942
_exptl_absorpt_correction_T_max 1.00000
_exptl_absorpt_correction_T_min 0.78062
_exptl_absorpt_correction_type multi-scan
_exptl_absorpt_process_details
;
CrysAlisPro, Agilent Technologies,
Version 1.171.37.31 (release 14-01-2014 CrysAlis171 .NET)
(compiled Jan 14 2014,18:38:05)
Empirical absorption correction using spherical harmonics,
 implemented in SCALE3 ABSPACK scaling algorithm.
;
_exptl_crystal_colour colourless
_exptl_crystal_colour_primary colourless
_exptl_crystal_density_diffrn 1.105
_exptl_crystal_description plate
_exptl_crystal_F_000 1748
_exptl_crystal_size_max 0.21
_exptl_crystal_size_mid 0.2
_exptl_crystal_size_min 0.03
_refine_diff_density_max 0.878
_refine_diff_density_min -0.653
_refine_diff_density_rms 0.064
_refine_ls_extinction_method none
_refine_ls_goodness_of_fit_ref 1.040
_refine_ls_hydrogen_treatment constr
_refine_ls_matrix_type full
_refine_ls_number_parameters 1097
_refine_ls_number_reflns 20190
_refine_ls_number_restraints 175
_refine_ls_restrained_S_all 1.066
_refine_ls_R_factor_all 0.0761
_refine_ls_R_factor_gt 0.0666
_refine_ls_shift/su_max 0.001
_refine_ls_shift/su_mean 0.000
_refine_ls_structure_factor_coef Fsqd
_refine_ls_weighting_details 'w=1/[\s^2^(Fo^2^)+(0.1025P)^2^+3.8816P] where P=(Fo^2^+2Fc^2^)/3'
_refine_ls_weighting_scheme calc
_refine_ls_wR_factor_gt 0.1844
_refine_ls_wR_factor_ref 0.1950
_reflns_Friedel_coverage 0.000
_reflns_number_gt 17108
_reflns_number_total 20190
_reflns_threshold_expression 'I > 2\s(I)'
_cod_data_source_file om5012227_si_002.cif
_cod_data_source_block Compound4-55mc53
_cod_depositor_comments 'Adding full bibliography for 4085428--4085431.cif.'
_cod_original_cell_volume 4854.59(19)
_cod_database_code 4085430
_shelxl_version_number 2014/6
_chemical_oxdiff_formula C91H61N2P1ZN1
_shelx_space_group_comment
;
The symmetry employed for this shelxl refinement is uniquely defined
by the following loop, which should always be used as a source of
symmetry information in preference to the above space-group names.
They are only intended as comments.
;
_reflns_odcompleteness_completeness 99.76
_reflns_odcompleteness_iscentric 1
_reflns_odcompleteness_theta 74.33
_olex2_refinement_description
;
1. Others
 Fixed Sof: C93(0.5) C95(0.5) C96(0.5) C98(0.5) C99(0.5) C100(0.5) C101(0.5)
 C102(0.5)
 Fixed Uiso: H1(0.064) H3(0.049) H5(0.087) H3A(0.058) H4(0.061) H5A(0.057)
 H7(0.069) H8A(0.081) H8B(0.081) H8C(0.081) H9A(0.144) H9B(0.144) H9C(0.144)
 H10(0.07) H11A(0.14) H11B(0.14) H11C(0.14) H12A(0.131) H12B(0.131) H12C(0.131)
 H15(0.044) H16(0.049) H17(0.048) H19(0.045) H20A(0.097) H20B(0.097)
 H20C(0.097) H21A(0.1) H21B(0.1) H21C(0.1) H22(0.055) H23A(0.176) H23B(0.176)
 H23C(0.176) H24A(0.127) H24B(0.127) H24C(0.127) H25A(0.107) H25B(0.107)
 H25C(0.107) H26A(0.131) H26B(0.131) H26C(0.131) H29(0.085) H30(0.092)
 H31(0.086) H33(0.088) H34A(0.096) H34B(0.096) H34C(0.096) H35A(0.181)
 H35B(0.181) H35C(0.181) H36(0.099) H37A(0.189) H37B(0.189) H37C(0.189)
 H38A(0.153) H38B(0.153) H38C(0.153) H41(0.054) H42(0.059) H43(0.055)
 H45(0.054) H46A(0.12) H46B(0.12) H46C(0.12) H47A(0.109) H47B(0.109)
 H47C(0.109) H48(0.06) H49A(0.155) H49B(0.155) H49C(0.155) H50A(0.119)
 H50B(0.119) H50C(0.119) H51A(0.071) H51B(0.071) H51C(0.071) H52A(0.07)
 H52B(0.07) H52C(0.07) H55(0.063) H56(0.091) H57(0.1) H59(0.059) H60A(0.11)
 H60B(0.11) H60C(0.11) H61A(0.18) H61B(0.18) H61C(0.18) H62A(0.066) H62B(0.065)
 H63A(0.114) H63B(0.114) H63C(0.114) H63D(0.115) H63E(0.115) H63F(0.115)
 H64A(0.122) H64B(0.122) H64C(0.122) H64D(0.119) H64E(0.119) H64F(0.119)
 H65A(0.095) H65B(0.095) H65C(0.095) H66A(0.111) H66B(0.111) H66C(0.111)
 H69(0.056) H70(0.055) H71(0.052) H73(0.064) H74A(0.145) H74B(0.145)
 H74C(0.145) H75A(0.076) H75B(0.076) H75C(0.076) H76(0.05) H77A(0.09)
 H77B(0.09) H77C(0.09) H78A(0.083) H78B(0.083) H78C(0.083) H80(0.143)
 H81(0.202) H82(0.199) H83(0.238) H84(0.176) H85A(0.255) H85B(0.255)
 H85C(0.255) H87(0.132) H88(0.127) H89(0.152) H90(0.143) H91(0.141) H92A(0.393)
 H92B(0.393) H92C(0.393)
 Fixed X: H1(1.1305) H3(0.6102) H5(0.5262) H3A(1.3049) H4(1.4044) H5A(1.3851)
 H7(1.1269) H8A(1.1191) H8B(1.0478) H8C(1.072) H9A(1.2304) H9B(1.1454)
 H9C(1.2158) H10(1.2057) H11A(1.3279) H11B(1.2586) H11C(1.2344) H12A(1.3164)
 H12B(1.3057) H12C(1.377) H15(0.8636) H16(0.9067) H17(1.0142) H19(0.9398)
 H20A(0.7907) H20B(0.8037) H20C(0.8051) H21A(0.997) H21B(0.922) H21C(0.9105)
 H22(1.1336) H23A(1.0452) H23B(1.1364) H23C(1.0701) H24A(1.1634) H24B(1.2282)
 H24C(1.2016) H25A(0.9633) H25B(0.9634) H25C(0.9091) H26A(0.9959) H26B(1.0293)
 H26C(1.0915) H29(0.8506) H30(0.7924) H31(0.6656) H33(0.76) H34A(0.8535)
 H34B(0.8966) H34C(0.9145) H35A(0.8713) H35B(0.8548) H35C(0.7841) H36(0.5517)
 H37A(0.5341) H37B(0.4875) H37C(0.5829) H38A(0.5081) H38B(0.441) H38C(0.5028)
 H41(0.8955) H42(0.8493) H43(0.7395) H45(0.8202) H46A(0.9727) H46B(0.9591)
 H46C(0.953) H47A(0.7704) H47B(0.8501) H47C(0.8555) H48(0.6417) H49A(0.7132)
 H49B(0.6182) H49C(0.6775) H50A(0.5788) H50B(0.5263) H50C(0.5592) H51A(0.5251)
 H51B(0.5118) H51C(0.5503) H52A(0.6836) H52B(0.6382) H52C(0.7332) H55(0.4878)
 H56(0.5941) H57(0.6837) H59(0.4408) H60A(0.3581) H60B(0.3135) H60C(0.3484)
 H61A(0.4411) H61B(0.4041) H61C(0.5003) H62A(0.7047) H62B(0.7008) H63A(0.7952)
 H63B(0.8026) H63C(0.7545) H63D(0.8003) H63E(0.8073) H63F(0.7629) H64A(0.6222)
 H64B(0.6751) H64C(0.5914) H64D(0.6338) H64E(0.6763) H64F(0.5915) H65A(0.6773)
 H65B(0.6028) H65C(0.6849) H66A(0.488) H66B(0.4743) H66C(0.5328) H69(1.0588)
 H70(1.0824) H71(1.2187) H73(1.2079) H74A(1.102) H74B(1.0809) H74C(1.0371)
 H75A(1.0852) H75B(1.1265) H75C(1.1795) H76(1.4018) H77A(1.3422) H77B(1.4347)
 H77C(1.3652) H78A(1.3745) H78B(1.4415) H78C(1.3496) H80(0.2121) H81(0.3172)
 H82(0.3068) H83(0.1705) H84(0.0571) H85A(0.0782) H85B(0.0137) H85C(0.0467)
 H87(0.7025) H88(0.6357) H89(0.5752) H90(0.5689) H91(0.6288) H92A(0.6852)
 H92B(0.6979) H92C(0.7663)
 Fixed Y: H1(0.4245) H3(0.1731) H5(-0.3226) H3A(0.4467) H4(0.3309) H5A(0.2407)
 H7(0.5215) H8A(0.4641) H8B(0.5263) H8C(0.4368) H9A(0.5843) H9B(0.6175)
 H9C(0.5546) H10(0.2348) H11A(0.2852) H11B(0.2453) H11C(0.3318) H12A(0.1394)
 H12B(0.1228) H12C(0.1632) H15(0.215) H16(0.0785) H17(0.0358) H19(0.3731)
 H20A(0.3452) H20B(0.429) H20C(0.3597) H21A(0.3436) H21B(0.4189) H21C(0.3348)
 H22(0.157) H23A(0.1052) H23B(0.0533) H23C(0.0222) H24A(0.0095) H24B(0.0348)
 H24C(0.0828) H25A(0.4643) H25B(0.4606) H25C(0.4134) H26A(0.257) H26B(0.322)
 H26C(0.2454) H29(0.2916) H30(0.388) H31(0.386) H33(0.1345) H34A(0.0818)
 H34B(0.0644) H34C(0.1338) H35A(0.2305) H35B(0.1584) H35C(0.2364) H36(0.2385)
 H37A(0.3954) H37B(0.3302) H37C(0.3187) H38A(0.3015) H38B(0.3342) H38C(0.3865)
 H41(-0.1262) H42(-0.0782) H43(0.0332) H45(-0.0424) H46A(-0.1191) H46B(-0.1049)
 H46C(-0.0312) H47A(-0.1554) H47B(-0.1811) H47C(-0.1976) H48(0.1557)
 H49A(0.2082) H49B(0.2313) H49C(0.1611) H50A(0.0706) H50B(0.1471) H50C(0.0673)
 H51A(0.1112) H51B(0.0705) H51C(0.0171) H52A(-0.0581) H52B(0.0035) H52C(-0.005)
 H55(-0.0979) H56(-0.1528) H57(-0.2725) H59(-0.1823) H60A(-0.1913) H60B(-
 0.1288) H60C(-0.0987) H61A(-0.0277) H61B(-0.0543) H61C(-0.077) H62A(-0.3829)
 H62B(-0.3576) H63A(-0.3391) H63B(-0.4325) H63C(-0.3798) H63D(-0.3524) H63E(-
 0.4421) H63F(-0.4102) H64A(-0.425) H64B(-0.4854) H64C(-0.4283) H64D(-0.454)
 H64E(-0.4867) H64F(-0.4228) H65A(-0.3833) H65B(-0.4111) H65C(-0.4147) H66A(-
 0.187) H66B(-0.2749) H66C(-0.2446) H69(0.2428) H70(0.1325) H71(0.0638)
 H73(0.3151) H74A(0.2625) H74B(0.3568) H74C(0.314) H75A(0.3943) H75B(0.4376)
 H75C(0.3955) H76(0.1068) H77A(-0.0184) H77B(-0.0247) H77C(-0.0169)
 H78A(0.1754) H78B(0.0947) H78C(0.1002) H80(0.8858) H81(0.8044) H82(0.7348)
 H83(0.7435) H84(0.8359) H85A(0.9732) H85B(0.9369) H85C(0.9003) H87(0.5353)
 H88(0.4802) H89(0.383) H90(0.3343) H91(0.3912) H92A(0.5665) H92B(0.4869)
 H92C(0.4988)
 Fixed Z: H1(0.3206) H3(0.5174) H5(0.2148) H3A(0.0939) H4(0.1138) H5A(0.2146)
 H7(0.211) H8A(0.0679) H8B(0.1101) H8C(0.1434) H9A(0.1484) H9B(0.1133)
 H9C(0.0708) H10(0.3275) H11A(0.398) H11B(0.4409) H11C(0.4004) H12A(0.269)
 H12B(0.3576) H12C(0.3202) H15(0.1109) H16(0.1446) H17(0.2223) H19(0.1727)
 H20A(0.1309) H20B(0.1498) H20C(0.2141) H21A(0.0498) H21B(0.0483) H21C(0.0285)
 H22(0.2903) H23A(0.3816) H23B(0.3824) H23C(0.3442) H24A(0.2203) H24B(0.2656)
 H24C(0.1893) H25A(0.2565) H25B(0.3453) H25C(0.3082) H26A(0.3976) H26B(0.434)
 H26C(0.4031) H29(0.4603) H30(0.3706) H31(0.331) H33(0.5541) H34A(0.4542)
 H34B(0.5304) H34C(0.4717) H35A(0.5763) H35B(0.6323) H35C(0.6219) H36(0.3758)
 H37A(0.3036) H37B(0.2862) H37C(0.2621) H38A(0.4898) H38B(0.4319) H38C(0.447)
 H41(0.2378) H42(0.1202) H43(0.1129) H45(0.4147) H46A(0.3392) H46B(0.4263)
 H46C(0.3661) H47A(0.4015) H47B(0.446) H47C(0.3597) H48(0.2636) H49A(0.1597)
 H49B(0.1478) H49C(0.1042) H50A(0.1638) H50B(0.2033) H50C(0.2524) H51A(0.3791)
 H51B(0.4609) H51C(0.3928) H52A(0.4951) H52B(0.555) H52C(0.5304) H55(0.371)
 H56(0.4447) H57(0.4156) H59(0.2106) H60A(0.3236) H60B(0.2625) H60C(0.3306)
 H61A(0.2403) H61B(0.1716) H61C(0.1776) H62A(0.2768) H62B(0.223) H63A(0.35)
 H63B(0.3564) H63C(0.4223) H63D(0.3061) H63E(0.2887) H63F(0.3662) H64A(0.4151)
 H64B(0.3573) H64C(0.3351) H64D(0.3422) H64E(0.2643) H64F(0.2668) H65A(0.0358)
 H65B(0.0836) H65C(0.1212) H66A(0.0668) H66B(0.0692) H66C(0.0034) H69(-0.0409)
 H70(0.0455) H71(0.0604) H73(-0.1683) H74A(-0.2083) H74B(-0.2196) H74C(-0.1507)
 H75A(-0.0607) H75B(-0.1309) H75C(-0.0643) H76(-0.0384) H77A(0.0472)
 H77B(0.0143) H77C(-0.041) H78A(0.0731) H78B(0.0835) H78C(0.118) H80(0.0102)
 H81(0.0594) H82(0.1729) H83(0.2386) H84(0.1812) H85A(0.0383) H85B(0.093)
 H85C(0.0144) H87(0.6746) H88(0.775) H89(0.7606) H90(0.6488) H91(0.5415)
 H92A(0.5238) H92B(0.4821) H92C(0.5317)
;

loop_
_space_group_symop_operation_xyz
'x, y, z'
'-x, -y, -z'

loop_
_atom_site_label
_atom_site_type_symbol
_atom_site_fract_x
_atom_site_fract_y
_atom_site_fract_z
_atom_site_U_iso_or_equiv
_atom_site_adp_type
_atom_site_occupancy
_atom_site_site_symmetry_order
_atom_site_calc_flag
_atom_site_refinement_flags_posn
_atom_site_refinement_flags_adp
_atom_site_refinement_flags_occupancy
_atom_site_disorder_assembly
_atom_site_disorder_group
K1 K 1.18222(3) 0.26908(3) 0.11034(3) 0.03983(13) Uani 1 1 d . . . . .
K2 K 0.82570(4) 0.17362(3) 0.30758(3) 0.04433(14) Uani 1 1 d . . . . .
K3 K 0.68338(3) -0.13105(3) 0.23063(3) 0.04077(13) Uani 1 1 d . . . . .
Si1 Si 1.05046(4) 0.33944(5) 0.29863(4) 0.04729(18) Uani 1 1 d . . . . .
Si2 Si 0.65451(4) 0.07420(4) 0.43410(4) 0.03271(14) Uani 1 1 d . . . . .
Si3 Si 0.60521(4) -0.27940(4) 0.11549(5) 0.04685(18) Uani 1 1 d . . . . .
N1 N 1.13527(14) 0.38653(17) 0.29061(14) 0.0530(6) Uani 1 1 d . . . . .
H1 H 1.1305 0.4245 0.3206 0.064 Uiso 1 1 calc R . . . .
N2 N 1.06057(12) 0.28168(13) 0.22657(12) 0.0379(4) Uani 1 1 d . . . . .
N3 N 0.64316(13) 0.16553(13) 0.47651(12) 0.0412(4) Uani 1 1 d . . . . .
H3 H 0.6102 0.1731 0.5174 0.049 Uiso 1 1 calc R . . . .
N4 N 0.72285(12) 0.07274(12) 0.35914(12) 0.0349(4) Uani 1 1 d . . . . .
N5 N 0.55932(17) -0.29031(18) 0.2084(2) 0.0724(10) Uani 1 1 d . . . . .
H5 H 0.5262 -0.3226 0.2148 0.087 Uiso 1 1 calc R . . . .
N6 N 0.67282(14) -0.22216(13) 0.11497(13) 0.0431(5) Uani 1 1 d . . . . .
C1 C 1.20920(15) 0.37117(16) 0.24259(14) 0.0391(5) Uani 1 1 d . . . . .
C2 C 1.22254(17) 0.42664(15) 0.18121(15) 0.0421(5) Uani 1 1 d . . . . .
C3 C 1.29605(19) 0.41019(17) 0.13434(16) 0.0483(6) Uani 1 1 d . . . . .
H3A H 1.3049 0.4467 0.0939 0.058 Uiso 1 1 calc R . . . .
C4 C 1.35589(18) 0.34130(19) 0.14628(18) 0.0508(6) Uani 1 1 d . . . . .
H4 H 1.4044 0.3309 0.1138 0.061 Uiso 1 1 calc R . . . .
C5 C 1.34398(16) 0.28726(17) 0.20673(17) 0.0474(6) Uani 1 1 d . . . . .
H5A H 1.3851 0.2407 0.2146 0.057 Uiso 1 1 calc R . . . .
C6 C 1.27199(15) 0.30071(16) 0.25618(15) 0.0405(5) Uani 1 1 d . . . . .
C7 C 1.1560(2) 0.50199(18) 0.1628(2) 0.0574(8) Uani 1 1 d . . . . .
H7 H 1.1269 0.5215 0.2110 0.069 Uiso 1 1 calc R . . . .
C8 C 1.09288(19) 0.48029(19) 0.11682(19) 0.0542(7) Uani 1 1 d . . . . .
H8A H 1.1191 0.4641 0.0679 0.081 Uiso 1 1 calc GR . . . .
H8B H 1.0478 0.5263 0.1101 0.081 Uiso 1 1 calc GR . . . .
H8C H 1.0720 0.4368 0.1434 0.081 Uiso 1 1 calc GR . . . .
C9 C 1.1901(3) 0.5711(2) 0.1198(3) 0.0961(17) Uani 1 1 d . . . . .
H9A H 1.2304 0.5843 0.1484 0.144 Uiso 1 1 calc GR . . . .
H9B H 1.1454 0.6175 0.1133 0.144 Uiso 1 1 calc GR . . . .
H9C H 1.2158 0.5546 0.0708 0.144 Uiso 1 1 calc GR . . . .
C10 C 1.2626(2) 0.2425(2) 0.32420(18) 0.0587(8) Uani 1 1 d . . . . .
H10 H 1.2057 0.2348 0.3275 0.070 Uiso 1 1 calc R . . . .
C11 C 1.2717(3) 0.2797(3) 0.3978(2) 0.0931(16) Uani 1 1 d . . . . .
H11A H 1.3279 0.2852 0.3980 0.140 Uiso 1 1 calc GR . . . .
H11B H 1.2586 0.2453 0.4409 0.140 Uiso 1 1 calc GR . . . .
H11C H 1.2344 0.3318 0.4004 0.140 Uiso 1 1 calc GR . . . .
C12 C 1.3209(3) 0.1592(3) 0.3171(3) 0.0872(14) Uani 1 1 d . . . . .
H12A H 1.3164 0.1394 0.2690 0.131 Uiso 1 1 calc GR . . . .
H12B H 1.3057 0.1228 0.3576 0.131 Uiso 1 1 calc GR . . . .
H12C H 1.3770 0.1632 0.3202 0.131 Uiso 1 1 calc GR . . . .
C13 C 1.01514(14) 0.22848(14) 0.21057(13) 0.0338(4) Uani 1 1 d . . . . .
C14 C 0.94471(14) 0.25400(14) 0.16627(13) 0.0335(4) Uani 1 1 d . . . . .
C15 C 0.90718(14) 0.19743(15) 0.14168(14) 0.0369(5) Uani 1 1 d . . . . .
H15 H 0.8636 0.2150 0.1109 0.044 Uiso 1 1 calc R . . . .
C16 C 0.93261(15) 0.11544(15) 0.16158(15) 0.0409(5) Uani 1 1 d . . . . .
H16 H 0.9067 0.0785 0.1446 0.049 Uiso 1 1 calc R . . . .
C17 C 0.99769(15) 0.09028(15) 0.20744(15) 0.0404(5) Uani 1 1 d . . . . .
H17 H 1.0142 0.0358 0.2223 0.048 Uiso 1 1 calc R . . . .
C18 C 1.03900(14) 0.14389(14) 0.23190(14) 0.0352(5) Uani 1 1 d . . . . .
C19 C 0.91285(14) 0.34249(15) 0.14294(14) 0.0376(5) Uani 1 1 d . . . . .
H19 H 0.9398 0.3731 0.1727 0.045 Uiso 1 1 calc R . . . .
C20 C 0.81944(18) 0.37180(19) 0.1611(2) 0.0650(9) Uani 1 1 d . . . . .
H20A H 0.7907 0.3452 0.1309 0.097 Uiso 1 1 calc GR . . . .
H20B H 0.8037 0.4290 0.1498 0.097 Uiso 1 1 calc GR . . . .
H20C H 0.8051 0.3597 0.2141 0.097 Uiso 1 1 calc GR . . . .
C21 C 0.9379(3) 0.36171(19) 0.05978(18) 0.0670(9) Uani 1 1 d . . . . .
H21A H 0.9970 0.3436 0.0498 0.100 Uiso 1 1 calc GR . . . .
H21B H 0.9220 0.4189 0.0483 0.100 Uiso 1 1 calc GR . . . .
H21C H 0.9105 0.3348 0.0285 0.100 Uiso 1 1 calc GR . . . .
C22 C 1.11227(16) 0.11100(17) 0.27876(16) 0.0461(6) Uani 1 1 d . . . . .
H22 H 1.1336 0.1570 0.2903 0.055 Uiso 1 1 calc R . . . .
C23 C 1.0889(3) 0.0691(4) 0.3535(3) 0.117(2) Uani 1 1 d . . . . .
H23A H 1.0452 0.1052 0.3816 0.176 Uiso 1 1 calc GR . . . .
H23B H 1.1364 0.0533 0.3824 0.176 Uiso 1 1 calc GR . . . .
H23C H 1.0701 0.0222 0.3442 0.176 Uiso 1 1 calc GR . . . .
C24 C 1.1830(2) 0.0542(3) 0.2344(3) 0.0846(13) Uani 1 1 d . . . . .
H24A H 1.1634 0.0095 0.2203 0.127 Uiso 1 1 calc GR . . . .
H24B H 1.2282 0.0348 0.2656 0.127 Uiso 1 1 calc GR . . . .
H24C H 1.2016 0.0828 0.1893 0.127 Uiso 1 1 calc GR . . . .
C25 C 0.96050(19) 0.4306(3) 0.3026(2) 0.0712(11) Uani 1 1 d . . . . .
H25A H 0.9633 0.4643 0.2565 0.107 Uiso 1 1 calc GR . . . .
H25B H 0.9634 0.4606 0.3453 0.107 Uiso 1 1 calc GR . . . .
H25C H 0.9091 0.4134 0.3082 0.107 Uiso 1 1 calc GR . . . .
C26 C 1.0406(3) 0.2842(3) 0.3952(2) 0.0875(14) Uani 1 1 d . . . . .
H26A H 0.9959 0.2570 0.3976 0.131 Uiso 1 1 calc GR . . . .
H26B H 1.0293 0.3220 0.4340 0.131 Uiso 1 1 calc GR . . . .
H26C H 1.0915 0.2454 0.4031 0.131 Uiso 1 1 calc GR . . . .
C27 C 0.68379(15) 0.22776(15) 0.44904(15) 0.0408(5) Uani 1 1 d . . . . .
C28 C 0.76012(16) 0.2294(2) 0.47429(17) 0.0517(7) Uani 1 1 d . . . . .
C29 C 0.7996(2) 0.2903(3) 0.4440(2) 0.0711(10) Uani 1 1 d . . . . .
H29 H 0.8506 0.2916 0.4603 0.085 Uiso 1 1 calc R . . . .
C30 C 0.7648(3) 0.3483(2) 0.3906(3) 0.0768(11) Uani 1 1 d . . . . .
H30 H 0.7924 0.3880 0.3706 0.092 Uiso 1 1 calc R . . . .
C31 C 0.6890(2) 0.34692(19) 0.3672(3) 0.0716(10) Uani 1 1 d . . . . .
H31 H 0.6656 0.3860 0.3310 0.086 Uiso 1 1 calc R . . . .
C32 C 0.64660(19) 0.28832(17) 0.3964(2) 0.0540(7) Uani 1 1 d . . . . .
C33 C 0.8013(2) 0.1645(3) 0.5321(2) 0.0734(11) Uani 1 1 d . . . . .
H33 H 0.7600 0.1345 0.5541 0.088 Uiso 1 1 calc R . . . .
C34 C 0.8730(2) 0.1058(2) 0.4936(2) 0.0639(8) Uani 1 1 d . . . . .
H34A H 0.8535 0.0818 0.4542 0.096 Uiso 1 1 calc GR . . . .
H34B H 0.8966 0.0644 0.5304 0.096 Uiso 1 1 calc GR . . . .
H34C H 0.9145 0.1338 0.4717 0.096 Uiso 1 1 calc GR . . . .
C35 C 0.8306(3) 0.2008(4) 0.5966(3) 0.121(2) Uani 1 1 d . . . . .
H35A H 0.8713 0.2305 0.5763 0.181 Uiso 1 1 calc GR . . . .
H35B H 0.8548 0.1584 0.6323 0.181 Uiso 1 1 calc GR . . . .
H35C H 0.7841 0.2364 0.6219 0.181 Uiso 1 1 calc GR . . . .
C36 C 0.5584(3) 0.2937(2) 0.3779(3) 0.0825(13) Uani 1 1 d . . . . .
H36 H 0.5517 0.2385 0.3758 0.099 Uiso 1 1 calc R . . . .
C37 C 0.5389(4) 0.3388(3) 0.3001(4) 0.126(2) Uani 1 1 d . . . . .
H37A H 0.5341 0.3954 0.3036 0.189 Uiso 1 1 calc GR . . . .
H37B H 0.4875 0.3302 0.2862 0.189 Uiso 1 1 calc GR . . . .
H37C H 0.5829 0.3187 0.2621 0.189 Uiso 1 1 calc GR . . . .
C38 C 0.4968(2) 0.3327(3) 0.4428(4) 0.1019(17) Uani 1 1 d . . . . .
H38A H 0.5081 0.3015 0.4898 0.153 Uiso 1 1 calc GR . . . .
H38B H 0.4410 0.3342 0.4319 0.153 Uiso 1 1 calc GR . . . .
H38C H 0.5028 0.3865 0.4470 0.153 Uiso 1 1 calc GR . . . .
C39 C 0.75112(13) 0.02843(13) 0.29733(14) 0.0325(4) Uani 1 1 d . . . . .
C40 C 0.81705(14) -0.04334(14) 0.30041(15) 0.0372(5) Uani 1 1 d . . . . .
C41 C 0.85212(16) -0.08079(16) 0.23448(17) 0.0453(6) Uani 1 1 d . . . . .
H41 H 0.8955 -0.1262 0.2378 0.054 Uiso 1 1 calc R . . . .
C42 C 0.82463(17) -0.05263(18) 0.16389(17) 0.0496(7) Uani 1 1 d . . . . .
H42 H 0.8493 -0.0782 0.1202 0.059 Uiso 1 1 calc R . . . .
C43 C 0.75933(17) 0.01463(17) 0.15995(16) 0.0458(6) Uani 1 1 d . . . . .
H43 H 0.7395 0.0332 0.1129 0.055 Uiso 1 1 calc R . . . .
C44 C 0.72236(14) 0.05531(15) 0.22410(14) 0.0371(5) Uani 1 1 d . . . . .
C45 C 0.84932(15) -0.07874(16) 0.37574(17) 0.0454(6) Uani 1 1 d . . . . .
H45 H 0.8202 -0.0424 0.4147 0.054 Uiso 1 1 calc R . . . .
C46 C 0.9422(2) -0.0840(3) 0.3770(3) 0.0799(12) Uani 1 1 d . . . . .
H46A H 0.9727 -0.1191 0.3392 0.120 Uiso 1 1 calc GR . . . .
H46B H 0.9591 -0.1049 0.4263 0.120 Uiso 1 1 calc GR . . . .
H46C H 0.9530 -0.0312 0.3661 0.120 Uiso 1 1 calc GR . . . .
C47 C 0.8295(3) -0.1608(2) 0.3978(2) 0.0724(10) Uani 1 1 d . . . . .
H47A H 0.7704 -0.1554 0.4015 0.109 Uiso 1 1 calc GR . . . .
H47B H 0.8501 -0.1811 0.4460 0.109 Uiso 1 1 calc GR . . . .
H47C H 0.8555 -0.1976 0.3597 0.109 Uiso 1 1 calc GR . . . .
C48 C 0.65006(17) 0.12776(19) 0.21641(17) 0.0498(6) Uani 1 1 d . . . . .
H48 H 0.6417 0.1557 0.2636 0.060 Uiso 1 1 calc R . . . .
C49 C 0.6662(3) 0.1876(3) 0.1510(3) 0.1033(19) Uani 1 1 d . . . . .
H49A H 0.7132 0.2082 0.1597 0.155 Uiso 1 1 calc GR . . . .
H49B H 0.6182 0.2313 0.1478 0.155 Uiso 1 1 calc GR . . . .
H49C H 0.6775 0.1611 0.1042 0.155 Uiso 1 1 calc GR . . . .
C50 C 0.5714(2) 0.1007(3) 0.2082(2) 0.0794(12) Uani 1 1 d . . . . .
H50A H 0.5788 0.0706 0.1638 0.119 Uiso 1 1 calc GR . . . .
H50B H 0.5263 0.1471 0.2033 0.119 Uiso 1 1 calc GR . . . .
H50C H 0.5592 0.0673 0.2524 0.119 Uiso 1 1 calc GR . . . .
C51 C 0.54728(16) 0.06743(18) 0.41429(17) 0.0473(6) Uani 1 1 d . . . . .
H51A H 0.5251 0.1112 0.3791 0.071 Uiso 1 1 calc GR . . . .
H51B H 0.5118 0.0705 0.4609 0.071 Uiso 1 1 calc GR . . . .
H51C H 0.5503 0.0171 0.3928 0.071 Uiso 1 1 calc GR . . . .
C52 C 0.68057(17) -0.00621(17) 0.51338(16) 0.0467(6) Uani 1 1 d . . . . .
H52A H 0.6836 -0.0581 0.4951 0.070 Uiso 1 1 calc GR . . . .
H52B H 0.6382 0.0035 0.5550 0.070 Uiso 1 1 calc GR . . . .
H52C H 0.7332 -0.0050 0.5304 0.070 Uiso 1 1 calc GR . . . .
C53 C 0.56868(15) -0.25409(15) 0.27403(18) 0.0450(6) Uani 1 1 d . . . . .
C54 C 0.51277(14) -0.18190(14) 0.29412(14) 0.0359(5) Uani 1 1 d . . . . .
C55 C 0.52435(17) -0.1459(2) 0.35809(17) 0.0529(7) Uani 1 1 d . . . . .
H55 H 0.4878 -0.0979 0.3710 0.063 Uiso 1 1 calc R . . . .
C56 C 0.5875(2) -0.1787(3) 0.40254(18) 0.0762(12) Uani 1 1 d . . . . .
H56 H 0.5941 -0.1528 0.4447 0.091 Uiso 1 1 calc R . . . .
C57 C 0.6411(2) -0.2499(3) 0.3848(3) 0.0835(15) Uani 1 1 d . . . . .
H57 H 0.6837 -0.2725 0.4156 0.100 Uiso 1 1 calc R . . . .
C58 C 0.63270(19) -0.28886(19) 0.3214(3) 0.0764(13) Uani 1 1 d . . . . .
C59 C 0.43938(16) -0.14420(19) 0.24918(17) 0.0495(6) Uani 1 1 d . . . . .
H59 H 0.4408 -0.1823 0.2106 0.059 Uiso 1 1 calc R . . . .
C60 C 0.35743(19) -0.1404(3) 0.2957(2) 0.0733(10) Uani 1 1 d . . . . .
H60A H 0.3581 -0.1913 0.3236 0.110 Uiso 1 1 calc GR . . . .
H60B H 0.3135 -0.1288 0.2625 0.110 Uiso 1 1 calc GR . . . .
H60C H 0.3484 -0.0987 0.3306 0.110 Uiso 1 1 calc GR . . . .
C61 C 0.4468(3) -0.0695(3) 0.2060(4) 0.120(2) Uani 1 1 d . . . . .
H61A H 0.4411 -0.0277 0.2403 0.180 Uiso 1 1 calc GR . . . .
H61B H 0.4041 -0.0543 0.1716 0.180 Uiso 1 1 calc GR . . . .
H61C H 0.5003 -0.0770 0.1776 0.180 Uiso 1 1 calc GR . . . .
C62A C 0.6863(4) -0.3686(4) 0.3293(5) 0.0548(18) Uani 0.493(8) 1 d . . P A 2
H62A H 0.7047 -0.3829 0.2768 0.066 Uiso 0.493(8) 1 calc R . P A 2
C62B C 0.6908(4) -0.3716(3) 0.2775(5) 0.0540(18) Uani 0.507(8) 1 d . . P A 1
H62B H 0.7008 -0.3576 0.2230 0.065 Uiso 0.507(8) 1 calc R . P A 1
C63A C 0.7673(5) -0.3812(5) 0.3682(6) 0.076(3) Uani 0.493(8) 1 d . . P A 2
H63A H 0.7952 -0.3391 0.3500 0.114 Uiso 0.493(8) 1 calc GR . P A 2
H63B H 0.8026 -0.4325 0.3564 0.114 Uiso 0.493(8) 1 calc GR . P A 2
H63C H 0.7545 -0.3798 0.4223 0.114 Uiso 0.493(8) 1 calc GR . P A 2
C63B C 0.7729(5) -0.3963(5) 0.3129(5) 0.077(3) Uani 0.507(8) 1 d . . P A 1
H63D H 0.8003 -0.3524 0.3061 0.115 Uiso 0.507(8) 1 calc GR . P A 1
H63E H 0.8073 -0.4421 0.2887 0.115 Uiso 0.507(8) 1 calc GR . P A 1
H63F H 0.7629 -0.4102 0.3662 0.115 Uiso 0.507(8) 1 calc GR . P A 1
C64A C 0.6394(6) -0.4328(4) 0.3623(6) 0.081(3) Uani 0.493(8) 1 d . . P A 2
H64A H 0.6222 -0.4250 0.4151 0.122 Uiso 0.493(8) 1 calc GR . P A 2
H64B H 0.6751 -0.4854 0.3573 0.122 Uiso 0.493(8) 1 calc GR . P A 2
H64C H 0.5914 -0.4283 0.3351 0.122 Uiso 0.493(8) 1 calc GR . P A 2
C64B C 0.6436(5) -0.4403(4) 0.2888(6) 0.079(3) Uani 0.507(8) 1 d . . P A 1
H64D H 0.6338 -0.4540 0.3422 0.119 Uiso 0.507(8) 1 calc GR . P A 1
H64E H 0.6763 -0.4867 0.2643 0.119 Uiso 0.507(8) 1 calc GR . P A 1
H64F H 0.5915 -0.4228 0.2668 0.119 Uiso 0.507(8) 1 calc GR . P A 1
C65 C 0.6478(2) -0.38510(19) 0.0853(2) 0.0634(9) Uani 1 1 d . . . . .
H65A H 0.6773 -0.3833 0.0358 0.095 Uiso 1 1 calc GR . . . .
H65B H 0.6028 -0.4111 0.0836 0.095 Uiso 1 1 calc GR . . . .
H65C H 0.6849 -0.4147 0.1212 0.095 Uiso 1 1 calc GR . . . .
C66 C 0.5138(2) -0.2419(2) 0.0565(3) 0.0740(11) Uani 1 1 d . . . . .
H66A H 0.4880 -0.1870 0.0668 0.111 Uiso 1 1 calc GR . . . .
H66B H 0.4743 -0.2749 0.0692 0.111 Uiso 1 1 calc GR . . . .
H66C H 0.5328 -0.2446 0.0034 0.111 Uiso 1 1 calc GR . . . .
C67 C 1.26302(14) 0.20140(14) -0.06906(15) 0.0367(5) Uani 1 1 d . . . . .
C68 C 1.17757(16) 0.24173(15) -0.07764(16) 0.0418(6) Uani 1 1 d . . . . .
C69 C 1.11316(15) 0.21515(17) -0.03455(17) 0.0465(6) Uani 1 1 d . . . . .
H69 H 1.0588 0.2428 -0.0409 0.056 Uiso 1 1 calc R . . . .
C70 C 1.12657(16) 0.14932(17) 0.01740(17) 0.0461(6) Uani 1 1 d . . . . .
H70 H 1.0824 0.1325 0.0455 0.055 Uiso 1 1 calc R . . . .
C71 C 1.20852(16) 0.10891(15) 0.02632(17) 0.0435(6) Uani 1 1 d . . . . .
H71 H 1.2187 0.0638 0.0604 0.052 Uiso 1 1 calc R . . . .
C72 C 1.27564(14) 0.13392(14) -0.01413(15) 0.0379(5) Uani 1 1 d . . . . .
C73 C 1.1577(2) 0.31443(17) -0.13393(17) 0.0531(7) Uani 1 1 d . . . . .
H73 H 1.2079 0.3151 -0.1683 0.064 Uiso 1 1 calc R . . . .
C74 C 1.0879(3) 0.3117(2) -0.1827(3) 0.0966(17) Uani 1 1 d . . . . .
H74A H 1.1020 0.2625 -0.2083 0.145 Uiso 1 1 calc GR . . . .
H74B H 1.0809 0.3568 -0.2196 0.145 Uiso 1 1 calc GR . . . .
H74C H 1.0371 0.3140 -0.1507 0.145 Uiso 1 1 calc GR . . . .
C75 C 1.13513(18) 0.39267(17) -0.09375(19) 0.0508(6) Uani 1 1 d . . . . .
H75A H 1.0852 0.3943 -0.0607 0.076 Uiso 1 1 calc GR . . . .
H75B H 1.1265 0.4376 -0.1309 0.076 Uiso 1 1 calc GR . . . .
H75C H 1.1795 0.3955 -0.0643 0.076 Uiso 1 1 calc GR . . . .
C76 C 1.36355(15) 0.09074(15) 0.00286(16) 0.0416(5) Uani 1 1 d . . . . .
H76 H 1.4018 0.1068 -0.0384 0.050 Uiso 1 1 calc R . . . .
C77 C 1.37774(19) -0.00077(18) 0.0061(2) 0.0602(8) Uani 1 1 d . . . . .
H77A H 1.3422 -0.0184 0.0472 0.090 Uiso 1 1 calc GR . . . .
H77B H 1.4347 -0.0247 0.0143 0.090 Uiso 1 1 calc GR . . . .
H77C H 1.3652 -0.0169 -0.0410 0.090 Uiso 1 1 calc GR . . . .
C78 C 1.38415(18) 0.11771(19) 0.0760(2) 0.0556(7) Uani 1 1 d . . . . .
H78A H 1.3745 0.1754 0.0731 0.083 Uiso 1 1 calc GR . . . .
H78B H 1.4415 0.0947 0.0835 0.083 Uiso 1 1 calc GR . . . .
H78C H 1.3496 0.1002 0.1180 0.083 Uiso 1 1 calc GR . . . .
C93 C 0.9132(15) 0.4502(13) 0.5712(12) 0.170(7) Uani 0.5 1 d . U P . .
C94 C 0.9294(8) 0.5297(10) 0.5051(8) 0.217(5) Uani 1 1 d . U . . .
C95 C 0.9821(13) 0.4748(11) 0.5276(9) 0.144(6) Uani 0.5 1 d . U P . .
C96 C 1.0187(11) 0.3981(8) 0.5753(8) 0.121(4) Uani 0.5 1 d . U P . .
C97 C 0.9689(13) 0.3773(13) 0.6180(11) 0.308(9) Uani 1 1 d . U . . .
C98 C 0.5876(10) 0.4278(10) -0.0185(12) 0.133(4) Uani 0.5 1 d . . P . .
C99 C 0.5997(12) 0.3962(12) 0.0358(10) 0.105(4) Uani 0.5 1 d . . P . .
C100 C 0.5297(7) 0.4673(7) 0.0101(8) 0.094(3) Uani 0.5 1 d . . P . .
C101 C 0.5798(13) 0.4152(10) 0.0649(12) 0.112(4) Uani 0.5 1 d . . P . .
C102 C 0.5184(10) 0.4604(9) 0.1017(9) 0.132(4) Uani 0.5 1 d . . P . .
C103 C 0.4644(5) 0.5167(5) 0.0608(5) 0.128(2) Uani 1 1 d . . . . .
C79 C 0.1300(3) 0.8677(3) 0.0927(3) 0.0826(13) Uani 1 1 d . . . . .
C80 C 0.2040(3) 0.8579(4) 0.0569(4) 0.119(2) Uani 1 1 d . . . . .
H80 H 0.2121 0.8858 0.0102 0.143 Uiso 1 1 calc R . . . .
C81 C 0.2651(6) 0.8101(5) 0.0862(6) 0.169(3) Uani 1 1 d . . . . .
H81 H 0.3172 0.8044 0.0594 0.202 Uiso 1 1 calc R . . . .
C82 C 0.2597(7) 0.7673(5) 0.1530(6) 0.165(4) Uani 1 1 d . . . . .
H82 H 0.3068 0.7348 0.1729 0.199 Uiso 1 1 calc R . . . .
C83 C 0.1787(9) 0.7734(6) 0.1930(5) 0.198(4) Uani 1 1 d D . . . .
H83 H 0.1705 0.7435 0.2386 0.238 Uiso 1 1 calc R . . . .
C84 C 0.1113(6) 0.8281(5) 0.1588(4) 0.147(3) Uani 1 1 d D . . . .
H84 H 0.0571 0.8359 0.1812 0.176 Uiso 1 1 calc R . . . .
C85 C 0.0611(5) 0.9245(5) 0.0564(6) 0.170(4) Uani 1 1 d . . . . .
H85A H 0.0782 0.9732 0.0383 0.255 Uiso 1 1 calc GR . . . .
H85B H 0.0137 0.9369 0.0930 0.255 Uiso 1 1 calc GR . . . .
H85C H 0.0467 0.9003 0.0144 0.255 Uiso 1 1 calc GR . . . .
C86 C 0.6687(5) 0.4741(4) 0.5915(4) 0.122(2) Uani 1 1 d . . . . .
C87 C 0.6733(4) 0.4967(3) 0.6675(3) 0.1102(17) Uani 1 1 d . . . . .
H87 H 0.7025 0.5353 0.6746 0.132 Uiso 1 1 calc R . . . .
C88 C 0.6361(4) 0.4629(4) 0.7266(3) 0.1062(16) Uani 1 1 d . . . . .
H88 H 0.6357 0.4802 0.7750 0.127 Uiso 1 1 calc R . . . .
C89 C 0.6000(4) 0.4057(5) 0.7172(5) 0.127(2) Uani 1 1 d . . . . .
H89 H 0.5752 0.3830 0.7606 0.152 Uiso 1 1 calc R . . . .
C90 C 0.5951(4) 0.3763(4) 0.6516(5) 0.119(2) Uani 1 1 d . . . . .
H90 H 0.5689 0.3343 0.6488 0.143 Uiso 1 1 calc R . . . .
C91 C 0.6304(4) 0.4108(3) 0.5885(4) 0.117(2) Uani 1 1 d . . . . .
H91 H 0.6288 0.3912 0.5415 0.141 Uiso 1 1 calc R . . . .
C92 C 0.7076(8) 0.5094(7) 0.5271(6) 0.262(7) Uani 1 1 d . . . . .
H92A H 0.6852 0.5665 0.5238 0.393 Uiso 1 1 calc R . . . .
H92B H 0.6979 0.4869 0.4821 0.393 Uiso 1 1 calc R . . . .
H92C H 0.7663 0.4988 0.5317 0.393 Uiso 1 1 calc R . . . .

loop_
_atom_site_aniso_label
_atom_site_aniso_U_11
_atom_site_aniso_U_22
_atom_site_aniso_U_33
_atom_site_aniso_U_23
_atom_site_aniso_U_13
_atom_site_aniso_U_12
K1 0.0356(3) 0.0424(3) 0.0447(3) -0.0077(2) -0.0058(2) -0.0125(2)
K2 0.0436(3) 0.0437(3) 0.0463(3) 0.0029(2) 0.0044(2) -0.0170(2)
K3 0.0368(3) 0.0392(3) 0.0504(3) -0.0063(2) 0.0023(2) -0.0185(2)
Si1 0.0368(4) 0.0701(5) 0.0422(4) -0.0117(3) 0.0023(3) -0.0263(3)
Si2 0.0260(3) 0.0346(3) 0.0376(3) -0.0018(2) -0.0004(2) -0.0081(2)
Si3 0.0330(3) 0.0359(3) 0.0762(5) -0.0131(3) -0.0117(3) -0.0104(3)
N1 0.0371(11) 0.0745(16) 0.0563(14) -0.0300(12) 0.0029(10) -0.0245(11)
N2 0.0297(9) 0.0405(10) 0.0472(11) 0.0007(8) -0.0053(8) -0.0161(8)
N3 0.0401(11) 0.0397(10) 0.0423(11) -0.0063(8) 0.0054(8) -0.0087(8)
N4 0.0287(9) 0.0326(9) 0.0422(10) -0.0035(8) 0.0012(7) -0.0060(7)
N5 0.0490(14) 0.0687(17) 0.112(2) -0.0543(17) 0.0342(15) -0.0392(13)
N6 0.0415(11) 0.0391(11) 0.0535(12) -0.0025(9) -0.0116(9) -0.0156(9)
C1 0.0324(11) 0.0499(13) 0.0408(12) -0.0097(10) -0.0084(9) -0.0163(10)
C2 0.0447(13) 0.0396(12) 0.0458(13) -0.0049(10) -0.0159(11) -0.0113(10)
C3 0.0592(16) 0.0483(14) 0.0425(13) -0.0003(11) -0.0058(12) -0.0228(12)
C4 0.0410(14) 0.0582(16) 0.0559(16) -0.0069(13) 0.0042(12) -0.0193(12)
C5 0.0333(12) 0.0475(14) 0.0631(17) -0.0012(12) -0.0136(11) -0.0091(10)
C6 0.0352(12) 0.0479(13) 0.0438(13) 0.0048(10) -0.0152(10) -0.0182(10)
C7 0.0614(18) 0.0419(14) 0.0699(19) -0.0080(13) -0.0257(15) -0.0032(13)
C8 0.0465(15) 0.0492(15) 0.0667(18) -0.0009(13) -0.0178(13) -0.0059(12)
C9 0.094(3) 0.0476(18) 0.159(5) 0.017(2) -0.067(3) -0.0262(19)
C10 0.0614(18) 0.073(2) 0.0529(16) 0.0193(14) -0.0260(14) -0.0374(16)
C11 0.123(4) 0.138(4) 0.0482(18) 0.024(2) -0.035(2) -0.087(3)
C12 0.086(3) 0.077(2) 0.101(3) 0.045(2) -0.044(2) -0.026(2)
C13 0.0275(10) 0.0373(11) 0.0384(11) 0.0000(9) -0.0011(8) -0.0123(9)
C14 0.0278(10) 0.0373(11) 0.0361(11) 0.0003(9) -0.0017(8) -0.0100(8)
C15 0.0279(11) 0.0438(12) 0.0404(12) -0.0014(9) -0.0047(9) -0.0111(9)
C16 0.0353(12) 0.0405(12) 0.0509(14) -0.0052(10) -0.0030(10) -0.0161(10)
C17 0.0349(12) 0.0354(11) 0.0513(14) 0.0016(10) -0.0021(10) -0.0112(9)
C18 0.0269(10) 0.0395(12) 0.0400(12) 0.0037(9) -0.0028(9) -0.0117(9)
C19 0.0319(11) 0.0374(12) 0.0428(12) 0.0005(9) -0.0030(9) -0.0075(9)
C20 0.0371(14) 0.0469(16) 0.104(3) 0.0061(16) 0.0003(15) -0.0017(12)
C21 0.093(3) 0.0444(15) 0.0501(17) 0.0090(13) 0.0081(16) 0.0009(16)
C22 0.0352(12) 0.0493(14) 0.0548(15) 0.0136(12) -0.0119(11) -0.0141(11)
C23 0.068(2) 0.207(6) 0.084(3) 0.085(4) -0.038(2) -0.068(3)
C24 0.0515(19) 0.074(2) 0.124(4) -0.017(2) -0.035(2) 0.0111(17)
C25 0.0397(15) 0.095(3) 0.085(2) -0.051(2) 0.0111(15) -0.0189(16)
C26 0.081(3) 0.146(4) 0.0491(18) -0.001(2) 0.0069(17) -0.060(3)
C27 0.0359(12) 0.0371(12) 0.0495(14) -0.0093(10) -0.0004(10) -0.0074(9)
C28 0.0305(12) 0.0718(19) 0.0527(15) -0.0135(13) 0.0025(11) -0.0110(12)
C29 0.0424(16) 0.095(3) 0.085(2) -0.030(2) 0.0106(16) -0.0312(17)
C30 0.077(2) 0.0512(18) 0.107(3) -0.0150(19) 0.024(2) -0.0334(17)
C31 0.076(2) 0.0373(15) 0.099(3) 0.0095(16) -0.006(2) -0.0143(15)
C32 0.0515(16) 0.0355(13) 0.076(2) 0.0011(13) -0.0145(14) -0.0097(11)
C33 0.0376(15) 0.127(3) 0.0510(17) 0.0005(19) -0.0062(13) -0.0116(18)
C34 0.0483(17) 0.076(2) 0.068(2) 0.0065(17) -0.0172(14) -0.0148(15)
C35 0.081(3) 0.190(6) 0.077(3) -0.057(4) -0.030(2) 0.025(3)
C36 0.081(3) 0.059(2) 0.115(3) 0.015(2) -0.055(3) -0.0166(18)
C37 0.144(5) 0.084(3) 0.152(5) 0.028(3) -0.097(5) -0.008(3)
C38 0.0428(19) 0.109(4) 0.153(5) 0.001(3) -0.023(2) -0.013(2)
C39 0.0223(9) 0.0328(10) 0.0446(12) -0.0042(9) 0.0006(8) -0.0115(8)
C40 0.0252(10) 0.0324(11) 0.0548(14) -0.0072(10) -0.0001(9) -0.0082(8)
C41 0.0314(12) 0.0378(12) 0.0688(17) -0.0165(12) 0.0095(11) -0.0137(10)
C42 0.0450(14) 0.0536(15) 0.0586(16) -0.0256(13) 0.0165(12) -0.0294(12)
C43 0.0461(14) 0.0558(15) 0.0453(13) -0.0075(11) -0.0023(11) -0.0305(12)
C44 0.0297(11) 0.0422(12) 0.0435(12) -0.0035(10) -0.0035(9) -0.0161(9)
C45 0.0296(12) 0.0392(12) 0.0643(16) 0.0023(11) -0.0049(11) -0.0036(9)
C46 0.0332(15) 0.115(3) 0.087(3) 0.010(2) -0.0137(15) -0.0099(17)
C47 0.084(2) 0.0447(16) 0.085(3) 0.0088(16) -0.005(2) -0.0145(16)
C48 0.0373(13) 0.0603(17) 0.0500(15) 0.0024(12) -0.0122(11) -0.0060(12)
C49 0.065(2) 0.096(3) 0.120(4) 0.060(3) 0.001(2) 0.011(2)
C50 0.0335(15) 0.132(4) 0.072(2) -0.026(2) -0.0059(14) -0.0088(18)
C51 0.0338(12) 0.0541(15) 0.0570(16) -0.0064(12) -0.0015(11) -0.0159(11)
C52 0.0448(14) 0.0462(14) 0.0462(14) 0.0059(11) 0.0007(11) -0.0103(11)
C53 0.0324(12) 0.0312(11) 0.0720(18) -0.0053(11) 0.0090(11) -0.0139(9)
C54 0.0291(11) 0.0372(11) 0.0404(12) -0.0017(9) 0.0035(9) -0.0087(9)
C55 0.0367(13) 0.0733(19) 0.0513(15) -0.0201(14) 0.0068(11) -0.0167(13)
C56 0.0499(18) 0.149(4) 0.0401(15) 0.0008(19) -0.0035(13) -0.045(2)
C57 0.0497(19) 0.114(3) 0.092(3) 0.062(3) -0.0309(19) -0.042(2)
C58 0.0323(14) 0.0402(15) 0.150(4) 0.035(2) -0.0093(18) -0.0107(12)
C59 0.0345(13) 0.0616(17) 0.0488(14) -0.0012(12) -0.0037(11) -0.0046(11)
C60 0.0350(15) 0.089(3) 0.091(3) 0.012(2) -0.0057(15) -0.0096(15)
C61 0.079(3) 0.115(4) 0.167(5) 0.087(4) -0.050(3) -0.039(3)
C62A 0.056(4) 0.039(3) 0.062(5) -0.002(3) -0.007(3) 0.005(2)
C62B 0.049(3) 0.032(3) 0.071(5) 0.011(3) 0.011(3) -0.001(2)
C63A 0.062(4) 0.072(5) 0.078(6) -0.007(4) -0.019(4) 0.022(4)
C63B 0.060(4) 0.071(5) 0.075(6) 0.025(4) 0.007(4) 0.018(3)
C64A 0.102(6) 0.034(3) 0.101(7) 0.014(3) -0.016(5) -0.006(3)
C64B 0.085(5) 0.030(3) 0.113(7) 0.002(3) 0.030(5) -0.012(3)
C65 0.0463(16) 0.0497(16) 0.100(3) -0.0303(17) -0.0029(16) -0.0147(13)
C66 0.0490(18) 0.065(2) 0.119(3) -0.010(2) -0.0345(19) -0.0213(15)
C67 0.0325(11) 0.0324(11) 0.0483(13) -0.0087(9) -0.0125(9) -0.0075(9)
C68 0.0376(12) 0.0355(12) 0.0520(14) -0.0151(10) -0.0149(10) 0.0021(9)
C69 0.0290(11) 0.0500(14) 0.0597(16) -0.0231(12) -0.0107(10) 0.0025(10)
C70 0.0302(12) 0.0466(14) 0.0656(17) -0.0214(12) -0.0009(11) -0.0120(10)
C71 0.0368(13) 0.0351(12) 0.0596(16) -0.0060(11) -0.0043(11) -0.0087(10)
C72 0.0303(11) 0.0324(11) 0.0524(14) -0.0053(10) -0.0091(10) -0.0069(9)
C73 0.0549(16) 0.0441(14) 0.0539(16) -0.0095(12) -0.0165(13) 0.0091(12)
C74 0.142(4) 0.0464(18) 0.106(3) -0.0091(19) -0.086(3) 0.006(2)
C75 0.0432(14) 0.0398(13) 0.0689(18) -0.0062(12) -0.0082(12) -0.0058(11)
C76 0.0308(11) 0.0393(12) 0.0542(14) -0.0021(10) -0.0098(10) -0.0048(9)
C77 0.0441(15) 0.0415(14) 0.095(2) -0.0152(15) -0.0234(15) 0.0024(12)
C78 0.0392(14) 0.0529(16) 0.077(2) -0.0150(14) -0.0209(13) -0.0043(12)
C93 0.205(11) 0.148(10) 0.164(10) -0.028(8) -0.035(8) -0.039(8)
C94 0.193(8) 0.278(9) 0.202(8) -0.141(7) -0.028(7) -0.046(7)
C95 0.157(9) 0.152(9) 0.132(9) -0.090(7) -0.041(7) -0.011(7)
C96 0.172(9) 0.107(7) 0.105(6) -0.049(5) -0.041(6) -0.045(6)
C97 0.346(12) 0.299(12) 0.303(12) -0.105(9) -0.076(9) -0.069(9)
C98 0.112(8) 0.111(8) 0.198(11) -0.005(8) -0.025(9) -0.063(7)
C99 0.110(9) 0.101(9) 0.119(10) 0.006(7) -0.046(7) -0.045(7)
C100 0.089(6) 0.091(6) 0.123(7) 0.001(5) -0.013(5) -0.065(4)
C101 0.101(8) 0.075(7) 0.171(11) 0.026(7) -0.029(8) -0.050(6)
C102 0.117(7) 0.125(8) 0.168(9) 0.064(7) -0.039(7) -0.073(6)
C103 0.109(4) 0.133(5) 0.166(6) 0.020(5) -0.021(4) -0.081(4)
C79 0.069(2) 0.100(3) 0.092(3) -0.051(2) 0.021(2) -0.041(2)
C80 0.073(3) 0.119(4) 0.164(5) -0.002(4) 0.026(3) -0.037(3)
C81 0.151(6) 0.133(6) 0.240(9) 0.020(6) -0.092(6) -0.047(5)
C82 0.239(9) 0.103(4) 0.179(7) -0.013(5) -0.141(7) -0.032(6)
C83 0.366(13) 0.140(7) 0.110(6) -0.045(5) -0.024(7) -0.086(9)
C84 0.217(8) 0.135(5) 0.097(4) -0.043(4) 0.067(5) -0.079(5)
C85 0.143(6) 0.149(6) 0.229(9) -0.104(7) -0.058(6) -0.002(5)
C86 0.171(6) 0.097(4) 0.096(4) -0.013(3) 0.015(4) -0.040(4)
C87 0.151(5) 0.087(3) 0.108(4) -0.017(3) -0.014(4) -0.052(3)
C88 0.106(4) 0.119(4) 0.097(3) 0.013(3) -0.030(3) -0.032(3)
C89 0.091(4) 0.152(6) 0.144(5) -0.011(5) -0.042(4) -0.023(4)
C90 0.089(4) 0.084(3) 0.188(7) -0.001(4) -0.012(4) -0.030(3)
C91 0.121(4) 0.078(3) 0.163(5) -0.056(3) -0.045(4) -0.010(3)
C92 0.363(16) 0.255(12) 0.220(11) -0.136(9) 0.146(11) -0.205(12)

loop_
_atom_type_symbol
_atom_type_description
_atom_type_scat_dispersion_real
_atom_type_scat_dispersion_imag
_atom_type_scat_source
C C 0.0181 0.0091 'International Tables Vol C Tables 4.2.6.8 and 6.1.1.4'
H H 0.0000 0.0000 'International Tables Vol C Tables 4.2.6.8 and 6.1.1.4'
K K 0.3868 1.0657 'International Tables Vol C Tables 4.2.6.8 and 6.1.1.4'
N N 0.0311 0.0180 'International Tables Vol C Tables 4.2.6.8 and 6.1.1.4'
Si Si 0.2541 0.3302 'International Tables Vol C Tables 4.2.6.8 and 6.1.1.4'

loop_
_geom_angle_atom_site_label_1
_geom_angle_atom_site_label_2
_geom_angle_atom_site_label_3
_geom_angle
_geom_angle_site_symmetry_1
_geom_angle_site_symmetry_3
N2 K1 C1 66.44(6) . .
N2 K1 C2 83.89(7) . .
N2 K1 C3 106.70(7) . .
N2 K1 C5 99.66(7) . .
N2 K1 C6 75.94(6) . .
N2 K1 C13 23.82(6) . .
N2 K1 C68 130.58(6) . .
N2 K1 C69 108.02(7) . .
N2 K1 C70 98.80(7) . .
N2 K1 C71 112.88(7) . .
N2 K1 C72 137.33(6) . .
C1 K1 C2 25.09(7) . .
C1 K1 C3 42.31(7) . .
C1 K1 C5 42.75(7) . .
C1 K1 C6 25.42(7) . .
C1 K1 C13 89.98(6) . .
C1 K1 C68 151.59(7) . .
C1 K1 C69 162.46(7) . .
C1 K1 C72 144.94(6) . .
C2 K1 C3 23.43(7) . .
C2 K1 C5 48.70(7) . .
C2 K1 C13 107.39(7) . .
C2 K1 C68 126.52(7) . .
C2 K1 C72 137.16(7) . .
C5 K1 C3 40.30(7) . .
C6 K1 C2 43.68(6) . .
C6 K1 C3 48.74(6) . .
C6 K1 C5 23.86(7) . .
C6 K1 C13 95.80(6) . .
C6 K1 C68 153.42(7) . .
C6 K1 C72 122.24(6) . .
C13 K1 C3 130.45(7) . .
C13 K1 C5 118.15(7) . .
C13 K1 C68 110.40(6) . .
C13 K1 C72 114.87(6) . .
C68 K1 C3 111.51(7) . .
C68 K1 C5 129.76(7) . .
C69 K1 C2 142.42(7) . .
C69 K1 C3 133.69(8) . .
C69 K1 C5 150.71(7) . .
C69 K1 C6 172.08(7) . .
C69 K1 C13 86.64(7) . .
C69 K1 C68 23.94(7) . .
C69 K1 C72 50.21(6) . .
C70 K1 C1 164.04(8) . .
C70 K1 C2 167.43(7) . .
C70 K1 C3 153.58(7) . .
C70 K1 C5 141.56(7) . .
C70 K1 C6 148.89(8) . .
C70 K1 C13 75.01(7) . .
C70 K1 C68 43.49(8) . .
C70 K1 C69 25.21(8) . .
C70 K1 C71 25.77(7) . .
C70 K1 C72 44.41(6) . .
C71 K1 C1 153.51(7) . .
C71 K1 C2 160.59(7) . .
C71 K1 C3 137.60(7) . .
C71 K1 C5 115.95(7) . .
C71 K1 C6 128.46(7) . .
C71 K1 C13 90.28(6) . .
C71 K1 C68 49.89(7) . .
C71 K1 C69 43.84(7) . .
C71 K1 C72 24.61(6) . .
C72 K1 C3 113.72(7) . .
C72 K1 C5 102.23(7) . .
C72 K1 C68 42.32(6) . .
N4 K2 C14 151.77(6) . .
N4 K2 C15 127.77(6) . .
N4 K2 C16 111.13(6) . .
N4 K2 C17 115.49(6) . .
N4 K2 C27 61.43(6) . .
N4 K2 C28 77.08(7) . .
N4 K2 C29 101.94(8) . .
N4 K2 C30 110.63(7) . .
N4 K2 C31 95.27(7) . .
N4 K2 C39 26.57(6) . .
N4 K2 C44 44.49(6) . .
C14 K2 C31 100.33(7) . .
C14 K2 C44 107.55(6) . .
C15 K2 C14 24.00(6) . .
C15 K2 C17 43.49(6) . .
C15 K2 C27 152.61(7) . .
C15 K2 C28 153.52(8) . .
C15 K2 C29 128.39(9) . .
C15 K2 C30 111.37(9) . .
C15 K2 C31 112.32(8) . .
C15 K2 C44 83.72(6) . .
C16 K2 C14 43.64(6) . .
C16 K2 C15 25.86(7) . .
C16 K2 C17 24.89(7) . .
C16 K2 C27 169.56(7) . .
C16 K2 C28 165.38(7) . .
C16 K2 C29 145.97(8) . .
C16 K2 C30 135.60(8) . .
C16 K2 C31 137.90(8) . .
C16 K2 C44 72.89(6) . .
C17 K2 C14 49.08(6) . .
C17 K2 C27 163.12(7) . .
C17 K2 C30 132.59(8) . .
C17 K2 C31 148.56(8) . .
C17 K2 C44 89.05(6) . .
C27 K2 C14 140.99(6) . .
C27 K2 C30 49.71(8) . .
C27 K2 C31 41.72(8) . .
C27 K2 C44 97.26(6) . .
C28 K2 C14 130.58(7) . .
C28 K2 C17 140.90(7) . .
C28 K2 C27 24.86(7) . .
C28 K2 C29 25.27(9) . .
C28 K2 C30 43.46(10) . .
C28 K2 C31 49.28(9) . .
C28 K2 C44 118.89(7) . .
C29 K2 C14 105.36(8) . .
C29 K2 C17 129.46(8) . .
C29 K2 C27 43.44(7) . .
C29 K2 C30 24.18(11) . .
C29 K2 C31 41.59(11) . .
C29 K2 C44 140.55(7) . .
C30 K2 C14 92.08(8) . .
C30 K2 C31 23.27(10) . .
C30 K2 C44 133.70(9) . .
C31 K2 C44 110.50(8) . .
C39 K2 C14 126.11(6) . .
C39 K2 C15 102.44(7) . .
C39 K2 C16 84.60(6) . .
C39 K2 C17 91.96(6) . .
C39 K2 C27 87.58(6) . .
C39 K2 C28 103.28(7) . .
C39 K2 C29 128.38(8) . .
C39 K2 C30 135.43(8) . .
C39 K2 C31 116.15(8) . .
C39 K2 C44 24.39(6) . .
N6 K3 C40 141.01(7) . .
N6 K3 C41 116.58(7) . .
N6 K3 C42 100.88(7) . .
N6 K3 C43 107.88(7) . .
N6 K3 C44 129.84(7) . .
N6 K3 C53 65.92(7) . .
N6 K3 C54 81.96(7) . .
N6 K3 C55 106.08(7) . .
N6 K3 C57 101.74(11) . .
N6 K3 C58 77.60(11) . .
N6 K3 C67 25.48(6) . 2_755
C40 K3 C44 42.47(6) . .
C40 K3 C57 99.42(9) . .
C41 K3 C40 24.44(6) . .
C41 K3 C43 44.46(8) . .
C41 K3 C44 50.39(6) . .
C41 K3 C53 150.81(8) . .
C41 K3 C54 158.48(7) . .
C41 K3 C55 134.88(8) . .
C41 K3 C57 112.30(9) . .
C41 K3 C58 125.68(9) . .
C41 K3 C67 92.44(7) . 2_755
C42 K3 C40 44.24(7) . .
C42 K3 C41 25.83(8) . .
C42 K3 C43 25.74(8) . .
C42 K3 C44 44.02(7) . .
C42 K3 C53 163.46(7) . .
C42 K3 C54 169.51(8) . .
C42 K3 C55 152.25(7) . .
C42 K3 C57 137.91(9) . .
C42 K3 C58 146.36(8) . .
C42 K3 C67 75.41(7) . 2_755
C43 K3 C40 50.48(7) . .
C43 K3 C44 24.26(6) . .
C43 K3 C54 143.78(7) . .
C43 K3 C55 133.51(8) . .
C43 K3 C57 148.74(10) . .
C43 K3 C58 169.95(9) . .
C43 K3 C67 85.01(7) . 2_755
C53 K3 C40 142.89(8) . .
C53 K3 C43 164.60(8) . .
C53 K3 C44 152.37(6) . .
C53 K3 C54 25.50(6) . .
C53 K3 C55 43.50(7) . .
C53 K3 C57 43.49(9) . .
C53 K3 C58 25.42(9) . .
C53 K3 C67 90.90(7) . 2_755
C54 K3 C40 135.80(6) . .
C54 K3 C44 126.94(6) . .
C54 K3 C55 24.39(7) . .
C54 K3 C57 49.82(7) . .
C54 K3 C58 44.04(7) . .
C55 K3 C40 111.44(7) . .
C55 K3 C44 110.62(7) . .
C55 K3 C57 41.29(10) . .
C57 K3 C44 128.39(11) . .
C58 K3 C40 120.04(10) . .
C58 K3 C44 152.41(11) . .
C58 K3 C55 49.52(9) . .
C58 K3 C57 24.18(12) . .
C67 K3 C40 116.69(6) 2_755 .
C67 K3 C44 108.79(6) 2_755 .
C67 K3 C54 107.15(6) 2_755 .
C67 K3 C55 131.44(7) 2_755 .
C67 K3 C57 121.22(12) 2_755 .
C67 K3 C58 98.41(11) 2_755 .
N1 Si1 K1 74.48(8) . .
N1 Si1 C25 100.51(15) . .
N1 Si1 C26 110.76(16) . .
N2 Si1 K1 34.48(7) . .
N2 Si1 N1 108.90(11) . .
N2 Si1 C25 117.66(14) . .
N2 Si1 C26 113.90(18) . .
C25 Si1 K1 123.53(13) . .
C26 Si1 K1 130.62(17) . .
C26 Si1 C25 104.3(2) . .
N3 Si2 C51 106.69(12) . .
N3 Si2 C52 104.81(12) . .
N4 Si2 N3 108.11(10) . .
N4 Si2 C51 115.76(12) . .
N4 Si2 C52 117.53(11) . .
C51 Si2 C52 102.96(13) . .
N5 Si3 K3 74.96(8) . .
N5 Si3 C65 105.39(16) . .
N5 Si3 C66 103.98(19) . .
N6 Si3 K3 34.82(8) . .
N6 Si3 N5 108.88(12) . .
N6 Si3 C65 116.61(13) . .
N6 Si3 C66 117.95(15) . .
C65 Si3 K3 135.49(11) . .
C65 Si3 C66 102.65(17) . .
C66 Si3 K3 120.75(12) . .
Si1 N1 H1 115.2 . .
C1 N1 Si1 129.67(18) . .
C1 N1 H1 115.2 . .
Si1 N2 K1 125.34(10) . .
C13 N2 K1 103.41(15) . .
C13 N2 Si1 131.23(17) . .
Si2 N3 H3 117.3 . .
C27 N3 Si2 125.41(17) . .
C27 N3 H3 117.3 . .
Si2 N4 K2 131.68(10) . .
C39 N4 K2 89.56(13) . .
C39 N4 Si2 138.72(17) . .
Si3 N5 H5 115.3 . .
C53 N5 Si3 129.50(19) . .
C53 N5 H5 115.3 . .
Si3 N6 K3 124.91(12) . .
C67 N6 K3 95.38(14) 2_755 .
C67 N6 Si3 139.71(19) 2_755 .
N1 C1 K1 107.56(14) . .
N1 C1 C2 120.3(3) . .
N1 C1 C6 120.3(3) . .
C2 C1 K1 82.74(14) . .
C2 C1 C6 119.4(2) . .
C6 C1 K1 80.91(14) . .
C1 C2 K1 72.18(14) . .
C1 C2 C7 121.4(3) . .
C3 C2 K1 85.28(16) . .
C3 C2 C1 119.3(2) . .
C3 C2 C7 119.2(3) . .
C7 C2 K1 109.92(16) . .
K1 C3 H3A 119.1 . .
C2 C3 K1 71.29(15) . .
C2 C3 H3A 119.3 . .
C4 C3 K1 81.03(17) . .
C4 C3 C2 121.4(3) . .
C4 C3 H3A 119.3 . .
K1 C4 H4 120.4 . .
C3 C4 K1 76.47(17) . .
C3 C4 H4 120.1 . .
C3 C4 C5 119.8(3) . .
C5 C4 K1 74.11(16) . .
C5 C4 H4 120.1 . .
K1 C5 H5A 116.5 . .
C4 C5 K1 83.07(17) . .
C4 C5 H5A 119.2 . .
C4 C5 C6 121.6(3) . .
C6 C5 K1 71.61(14) . .
C6 C5 H5A 119.2 . .
C1 C6 K1 73.68(13) . .
C1 C6 C10 121.1(3) . .
C5 C6 K1 84.53(16) . .
C5 C6 C1 118.5(2) . .
C5 C6 C10 120.3(3) . .
C10 C6 K1 113.25(16) . .
C2 C7 H7 107.8 . .
C2 C7 C9 114.1(3) . .
C8 C7 C2 109.6(2) . .
C8 C7 H7 107.8 . .
C8 C7 C9 109.5(3) . .
C9 C7 H7 107.8 . .
C7 C8 H8A 109.5 . .
C7 C8 H8B 109.5 . .
C7 C8 H8C 109.5 . .
H8A C8 H8B 109.5 . .
H8A C8 H8C 109.5 . .
H8B C8 H8C 109.5 . .
C7 C9 H9A 109.5 . .
C7 C9 H9B 109.5 . .
C7 C9 H9C 109.5 . .
H9A C9 H9B 109.5 . .
H9A C9 H9C 109.5 . .
H9B C9 H9C 109.5 . .
C6 C10 H10 107.0 . .
C6 C10 C11 110.2(3) . .
C6 C10 C12 113.6(3) . .
C11 C10 H10 107.0 . .
C12 C10 H10 107.0 . .
C12 C10 C11 111.7(3) . .
C10 C11 H11A 109.5 . .
C10 C11 H11B 109.5 . .
C10 C11 H11C 109.5 . .
H11A C11 H11B 109.5 . .
H11A C11 H11C 109.5 . .
H11B C11 H11C 109.5 . .
C10 C12 H12A 109.5 . .
C10 C12 H12B 109.5 . .
C10 C12 H12C 109.5 . .
H12A C12 H12B 109.5 . .
H12A C12 H12C 109.5 . .
H12B C12 H12C 109.5 . .
N2 C13 K1 52.77(12) . .
N2 C13 C14 121.5(2) . .
N2 C13 C18 122.0(2) . .
C14 C13 K1 109.48(14) . .
C18 C13 K1 104.18(14) . .
C18 C13 C14 116.4(2) . .
C13 C14 K2 89.70(13) . .
C13 C14 C19 120.5(2) . .
C15 C14 K2 66.56(13) . .
C15 C14 C13 120.3(2) . .
C15 C14 C19 119.1(2) . .
C19 C14 K2 115.93(14) . .
K2 C15 H15 106.3 . .
C14 C15 K2 89.44(14) . .
C14 C15 H15 118.9 . .
C14 C15 C16 122.2(2) . .
C16 C15 K2 74.81(15) . .
C16 C15 H15 118.9 . .
K2 C16 H16 104.4 . .
C15 C16 K2 79.34(15) . .
C15 C16 H16 120.9 . .
C17 C16 K2 85.98(16) . .
C17 C16 C15 118.2(2) . .
C17 C16 H16 120.9 . .
K2 C17 H17 110.5 . .
C16 C17 K2 69.13(14) . .
C16 C17 H17 119.0 . .
C16 C17 C18 122.1(2) . .
C18 C17 K2 90.97(15) . .
C18 C17 H17 119.0 . .
C13 C18 C22 120.5(2) . .
C17 C18 C13 120.7(2) . .
C17 C18 C22 118.8(2) . .
C14 C19 H19 106.9 . .
C14 C19 C20 113.2(2) . .
C20 C19 H19 106.9 . .
C21 C19 C14 111.6(2) . .
C21 C19 H19 106.9 . .
C21 C19 C20 110.9(3) . .
C19 C20 H20A 109.5 . .
C19 C20 H20B 109.5 . .
C19 C20 H20C 109.5 . .
H20A C20 H20B 109.5 . .
H20A C20 H20C 109.5 . .
H20B C20 H20C 109.5 . .
C19 C21 H21A 109.5 . .
C19 C21 H21B 109.5 . .
C19 C21 H21C 109.5 . .
H21A C21 H21B 109.5 . .
H21A C21 H21C 109.5 . .
H21B C21 H21C 109.5 . .
C18 C22 H22 107.3 . .
C18 C22 C24 111.8(3) . .
C23 C22 C18 113.0(2) . .
C23 C22 H22 107.3 . .
C23 C22 C24 109.7(4) . .
C24 C22 H22 107.3 . .
C22 C23 H23A 109.5 . .
C22 C23 H23B 109.5 . .
C22 C23 H23C 109.5 . .
H23A C23 H23B 109.5 . .
H23A C23 H23C 109.5 . .
H23B C23 H23C 109.5 . .
C22 C24 H24A 109.5 . .
C22 C24 H24B 109.5 . .
C22 C24 H24C 109.5 . .
H24A C24 H24B 109.5 . .
H24A C24 H24C 109.5 . .
H24B C24 H24C 109.5 . .
Si1 C25 H25A 109.5 . .
Si1 C25 H25B 109.5 . .
Si1 C25 H25C 109.5 . .
H25A C25 H25B 109.5 . .
H25A C25 H25C 109.5 . .
H25B C25 H25C 109.5 . .
Si1 C26 H26A 109.5 . .
Si1 C26 H26B 109.5 . .
Si1 C26 H26C 109.5 . .
H26A C26 H26B 109.5 . .
H26A C26 H26C 109.5 . .
H26B C26 H26C 109.5 . .
N3 C27 K2 112.34(15) . .
C28 C27 K2 73.35(15) . .
C28 C27 N3 120.3(3) . .
C28 C27 C32 120.1(3) . .
C32 C27 K2 85.02(18) . .
C32 C27 N3 119.5(2) . .
C27 C28 K2 81.80(16) . .
C27 C28 C33 121.0(3) . .
C29 C28 K2 77.96(19) . .
C29 C28 C27 118.7(3) . .
C29 C28 C33 120.3(3) . .
C33 C28 K2 108.5(2) . .
K2 C29 H29 110.3 . .
C28 C29 K2 76.8(2) . .
C28 C29 H29 119.2 . .
C30 C29 K2 83.7(2) . .
C30 C29 C28 121.5(3) . .
C30 C29 H29 119.2 . .
K2 C30 H30 115.0 . .
C29 C30 K2 72.2(2) . .
C29 C30 H30 120.4 . .
C31 C30 K2 83.1(2) . .
C31 C30 C29 119.3(3) . .
C31 C30 H30 120.4 . .
K2 C31 H31 119.2 . .
C30 C31 K2 73.6(2) . .
C30 C31 H31 119.3 . .
C30 C31 C32 121.4(3) . .
C32 C31 K2 78.7(2) . .
C32 C31 H31 119.3 . .
C27 C32 K2 71.14(16) . .
C27 C32 C36 120.1(3) . .
C31 C32 K2 78.1(2) . .
C31 C32 C27 118.9(3) . .
C31 C32 C36 120.8(3) . .
C36 C32 K2 126.2(3) . .
C28 C33 H33 108.0 . .
C34 C33 C28 110.7(3) . .
C34 C33 H33 108.0 . .
C34 C33 C35 110.2(3) . .
C35 C33 C28 111.9(4) . .
C35 C33 H33 108.0 . .
K2 C34 H34A 47.2 . .
K2 C34 H34B 151.6 . .
K2 C34 H34C 72.7 . .
C33 C34 K2 95.59(19) . .
C33 C34 H34A 109.5 . .
C33 C34 H34B 109.5 . .
C33 C34 H34C 109.5 . .
H34A C34 H34B 109.5 . .
H34A C34 H34C 109.5 . .
H34B C34 H34C 109.5 . .
C33 C35 H35A 109.5 . .
C33 C35 H35B 109.5 . .
C33 C35 H35C 109.5 . .
H35A C35 H35B 109.5 . .
H35A C35 H35C 109.5 . .
H35B C35 H35C 109.5 . .
C32 C36 H36 107.6 . .
C32 C36 C37 113.1(4) . .
C32 C36 C38 109.5(4) . .
C37 C36 H36 107.6 . .
C38 C36 H36 107.6 . .
C38 C36 C37 111.3(4) . .
C36 C37 H37A 109.5 . .
C36 C37 H37B 109.5 . .
C36 C37 H37C 109.5 . .
H37A C37 H37B 109.5 . .
H37A C37 H37C 109.5 . .
H37B C37 H37C 109.5 . .
C36 C38 H38A 109.5 . .
C36 C38 H38B 109.5 . .
C36 C38 H38C 109.5 . .
H38A C38 H38B 109.5 . .
H38A C38 H38C 109.5 . .
H38B C38 H38C 109.5 . .
K2 C39 K3 163.77(8) . .
N4 C39 K2 63.87(11) . .
N4 C39 K3 130.89(14) . .
N4 C39 C40 122.1(2) . .
N4 C39 C44 121.4(2) . .
C40 C39 K2 108.23(14) . .
C40 C39 K3 71.14(12) . .
C44 C39 K2 93.84(14) . .
C44 C39 K3 72.86(13) . .
C44 C39 C40 116.3(2) . .
C39 C40 K3 84.80(13) . .
C39 C40 C45 120.4(2) . .
C41 C40 K3 69.01(14) . .
C41 C40 C39 120.6(2) . .
C41 C40 C45 119.0(2) . .
C45 C40 K3 117.07(15) . .
K3 C41 H41 110.4 . .
C40 C41 K3 86.55(14) . .
C40 C41 H41 119.0 . .
C42 C41 K3 73.92(15) . .
C42 C41 C40 122.1(2) . .
C42 C41 H41 119.0 . .
K3 C42 H42 108.2 . .
C41 C42 K3 80.25(15) . .
C41 C42 H42 120.9 . .
C41 C42 C43 118.3(2) . .
C43 C42 K3 81.29(15) . .
C43 C42 H42 120.9 . .
K3 C43 H43 110.6 . .
C42 C43 K3 72.97(15) . .
C42 C43 H43 118.9 . .
C42 C43 C44 122.2(3) . .
C44 C43 K3 87.29(15) . .
C44 C43 H43 118.9 . .
K3 C44 K2 143.94(8) . .
C39 C44 K2 61.77(12) . .
C39 C44 K3 83.35(13) . .
C39 C44 C48 119.8(2) . .
C43 C44 K2 120.26(15) . .
C43 C44 K3 68.45(14) . .
C43 C44 C39 120.5(2) . .
C43 C44 C48 119.8(2) . .
C48 C44 K2 88.98(15) . .
C48 C44 K3 118.18(16) . .
C40 C45 H45 107.2 . .
C40 C45 C46 112.7(3) . .
C40 C45 C47 111.7(3) . .
C46 C45 H45 107.2 . .
C47 C45 H45 107.2 . .
C47 C45 C46 110.6(3) . .
C45 C46 H46A 109.5 . .
C45 C46 H46B 109.5 . .
C45 C46 H46C 109.5 . .
H46A C46 H46B 109.5 . .
H46A C46 H46C 109.5 . .
H46B C46 H46C 109.5 . .
C45 C47 H47A 109.5 . .
C45 C47 H47B 109.5 . .
C45 C47 H47C 109.5 . .
H47A C47 H47B 109.5 . .
H47A C47 H47C 109.5 . .
H47B C47 H47C 109.5 . .
C44 C48 H48 107.6 . .
C44 C48 C49 112.9(3) . .
C49 C48 H48 107.6 . .
C50 C48 C44 110.3(3) . .
C50 C48 H48 107.6 . .
C50 C48 C49 110.6(3) . .
C48 C49 H49A 109.5 . .
C48 C49 H49B 109.5 . .
C48 C49 H49C 109.5 . .
H49A C49 H49B 109.5 . .
H49A C49 H49C 109.5 . .
H49B C49 H49C 109.5 . .
C48 C50 H50A 109.5 . .
C48 C50 H50B 109.5 . .
C48 C50 H50C 109.5 . .
H50A C50 H50B 109.5 . .
H50A C50 H50C 109.5 . .
H50B C50 H50C 109.5 . .
Si2 C51 H51A 109.5 . .
Si2 C51 H51B 109.5 . .
Si2 C51 H51C 109.5 . .
H51A C51 H51B 109.5 . .
H51A C51 H51C 109.5 . .
H51B C51 H51C 109.5 . .
Si2 C52 H52A 109.5 . .
Si2 C52 H52B 109.5 . .
Si2 C52 H52C 109.5 . .
H52A C52 H52B 109.5 . .
H52A C52 H52C 109.5 . .
H52B C52 H52C 109.5 . .
N5 C53 K3 109.29(17) . .
N5 C53 C54 119.8(3) . .
N5 C53 C58 121.5(3) . .
C54 C53 K3 79.92(14) . .
C54 C53 C58 118.7(3) . .
C58 C53 K3 81.29(15) . .
C53 C54 K3 74.58(13) . .
C53 C54 C59 121.7(2) . .
C55 C54 K3 82.23(15) . .
C55 C54 C53 118.9(3) . .
C55 C54 C59 119.4(2) . .
C59 C54 K3 114.85(16) . .
K3 C55 H55 116.6 . .
C54 C55 K3 73.38(14) . .
C54 C55 H55 118.9 . .
C56 C55 K3 81.52(18) . .
C56 C55 C54 122.1(3) . .
C56 C55 H55 118.9 . .
K3 C56 H56 118.8 . .
C55 C56 K3 75.18(18) . .
C55 C56 H56 120.2 . .
C55 C56 C57 119.7(4) . .
C57 C56 K3 76.8(2) . .
C57 C56 H56 120.2 . .
K3 C57 H57 118.1 . .
C56 C57 K3 79.9(2) . .
C56 C57 H57 119.6 . .
C56 C57 C58 120.9(3) . .
C58 C57 K3 73.24(19) . .
C58 C57 H57 119.6 . .
C53 C58 K3 73.29(15) . .
C53 C58 C62A 133.1(5) . .
C53 C58 C62B 105.9(5) . .
C57 C58 K3 82.58(19) . .
C57 C58 C53 119.7(3) . .
C57 C58 C62A 105.9(5) . .
C57 C58 C62B 134.2(4) . .
C62A C58 K3 126.1(4) . .
C62B C58 K3 107.2(3) . .
C54 C59 H59 104.8 . .
C60 C59 C54 112.6(3) . .
C60 C59 H59 104.8 . .
C61 C59 C54 113.9(3) . .
C61 C59 H59 104.8 . .
C61 C59 C60 114.6(3) . .
C59 C60 H60A 109.5 . .
C59 C60 H60B 109.5 . .
C59 C60 H60C 109.5 . .
H60A C60 H60B 109.5 . .
H60A C60 H60C 109.5 . .
H60B C60 H60C 109.5 . .
C59 C61 H61A 109.5 . .
C59 C61 H61B 109.5 . .
C59 C61 H61C 109.5 . .
H61A C61 H61B 109.5 . .
H61A C61 H61C 109.5 . .
H61B C61 H61C 109.5 . .
C58 C62A H62A 104.4 . .
C58 C62A C63A 119.9(6) . .
C58 C62A C64A 112.9(6) . .
C63A C62A H62A 104.4 . .
C64A C62A H62A 104.4 . .
C64A C62A C63A 109.1(7) . .
C58 C62B H62B 109.5 . .
C63B C62B C58 107.5(6) . .
C63B C62B H62B 109.5 . .
C63B C62B C64B 111.1(6) . .
C64B C62B C58 109.6(4) . .
C64B C62B H62B 109.5 . .
C62A C63A H63A 109.5 . .
C62A C63A H63B 109.5 . .
C62A C63A H63C 109.5 . .
H63A C63A H63B 109.5 . .
H63A C63A H63C 109.5 . .
H63B C63A H63C 109.5 . .
C62B C63B H63D 109.5 . .
C62B C63B H63E 109.5 . .
C62B C63B H63F 109.5 . .
H63D C63B H63E 109.5 . .
H63D C63B H63F 109.5 . .
H63E C63B H63F 109.5 . .
C62A C64A H64A 109.5 . .
C62A C64A H64B 109.5 . .
C62A C64A H64C 109.5 . .
H64A C64A H64B 109.5 . .
H64A C64A H64C 109.5 . .
H64B C64A H64C 109.5 . .
C62B C64B H64D 109.5 . .
C62B C64B H64E 109.5 . .
C62B C64B H64F 109.5 . .
H64D C64B H64E 109.5 . .
H64D C64B H64F 109.5 . .
H64E C64B H64F 109.5 . .
Si3 C65 H65A 109.5 . .
Si3 C65 H65B 109.5 . .
Si3 C65 H65C 109.5 . .
H65A C65 H65B 109.5 . .
H65A C65 H65C 109.5 . .
H65B C65 H65C 109.5 . .
Si3 C66 H66A 109.5 . .
Si3 C66 H66B 109.5 . .
Si3 C66 H66C 109.5 . .
H66A C66 H66B 109.5 . .
H66A C66 H66C 109.5 . .
H66B C66 H66C 109.5 . .
K3 C67 K1 172.93(8) 2_755 .
N6 C67 K1 127.80(15) 2_755 .
N6 C67 K3 59.15(13) 2_755 2_755
N6 C67 C68 121.9(2) 2_755 .
N6 C67 C72 122.2(2) 2_755 .
C68 C67 K1 74.65(14) . .
C68 C67 K3 100.78(15) . 2_755
C72 C67 K1 71.40(14) . .
C72 C67 K3 106.56(15) . 2_755
C72 C67 C68 115.8(2) . .
C67 C68 K1 81.29(14) . .
C67 C68 C73 119.8(3) . .
C69 C68 K1 69.75(15) . .
C69 C68 C67 120.7(2) . .
C69 C68 C73 119.5(2) . .
C73 C68 K1 119.79(16) . .
K1 C69 H69 112.1 . .
C68 C69 K1 86.31(15) . .
C68 C69 H69 118.7 . .
C70 C69 K1 72.73(15) . .
C70 C69 C68 122.6(2) . .
C70 C69 H69 118.7 . .
K1 C70 H70 108.2 . .
C69 C70 K1 82.06(15) . .
C69 C70 H70 121.1 . .
C69 C70 C71 117.8(3) . .
C71 C70 K1 79.40(15) . .
C71 C70 H70 121.1 . .
K1 C71 H71 111.2 . .
C70 C71 K1 74.83(15) . .
C70 C71 H71 119.0 . .
C72 C71 K1 84.96(15) . .
C72 C71 C70 122.1(3) . .
C72 C71 H71 119.0 . .
C67 C72 K1 84.55(14) . .
C67 C72 C76 119.8(2) . .
C71 C72 K1 70.43(14) . .
C71 C72 C67 121.0(2) . .
C71 C72 C76 119.2(2) . .
C76 C72 K1 113.68(16) . .
C68 C73 H73 107.7 . .
C68 C73 C74 113.1(3) . .
C68 C73 C75 111.3(2) . .
C74 C73 H73 107.7 . .
C75 C73 H73 107.7 . .
C75 C73 C74 109.1(3) . .
C73 C74 H74A 109.5 . .
C73 C74 H74B 109.5 . .
C73 C74 H74C 109.5 . .
H74A C74 H74B 109.5 . .
H74A C74 H74C 109.5 . .
H74B C74 H74C 109.5 . .
C73 C75 H75A 109.5 . .
C73 C75 H75B 109.5 . .
C73 C75 H75C 109.5 . .
H75A C75 H75B 109.5 . .
H75A C75 H75C 109.5 . .
H75B C75 H75C 109.5 . .
C72 C76 H76 107.6 . .
C72 C76 C77 113.1(2) . .
C77 C76 H76 107.6 . .
C78 C76 C72 110.1(2) . .
C78 C76 H76 107.6 . .
C78 C76 C77 110.6(2) . .
C76 C77 H77A 109.5 . .
C76 C77 H77B 109.5 . .
C76 C77 H77C 109.5 . .
H77A C77 H77B 109.5 . .
H77A C77 H77C 109.5 . .
H77B C77 H77C 109.5 . .
C76 C78 H78A 109.5 . .
C76 C78 H78B 109.5 . .
C76 C78 H78C 109.5 . .
H78A C78 H78B 109.5 . .
H78A C78 H78C 109.5 . .
H78B C78 H78C 109.5 . .
C94 C93 C96 98.0(15) . .
C95 C93 C94 42.4(11) . .
C95 C93 C96 55.7(13) . .
C95 C93 C97 95.1(18) . .
C97 C93 C94 137.2(19) . .
C97 C93 C96 39.7(10) . .
C95 C94 C93 54.0(14) . .
C95 C94 C93 116.1(17) 2_766 .
C95 C94 C95 62.1(18) . 2_766
C93 C95 C94 158(2) . 2_766
C93 C95 C96 73.5(15) . .
C94 C95 C93 83.6(18) . .
C94 C95 C94 117.9(18) . 2_766
C94 C95 C95 69.8(17) . 2_766
C94 C95 C96 85.1(16) 2_766 .
C94 C95 C96 157(2) . .
C95 C95 C93 153(3) 2_766 .
C95 C95 C94 48.1(12) 2_766 2_766
C95 C95 C96 133(2) 2_766 .
C95 C96 C93 50.8(11) . .
C97 C96 C93 61.6(15) . .
C97 C96 C95 112.1(19) . .
C96 C97 C93 78.7(18) . .
C99 C98 C100 89(2) . .
C99 C98 C101 23.8(15) . .
C99 C98 C103 148(2) . 2_665
C100 C98 C101 66.2(15) . .
C100 C98 C103 60.0(11) . 2_665
C103 C98 C101 126.0(17) 2_665 .
C98 C99 C100 47.3(14) . .
C98 C99 C102 101.4(18) . .
C100 C99 C102 54.7(9) . .
C101 C99 C98 114(4) . .
C101 C99 C100 69(3) . .
C101 C99 C102 16(3) . .
C98 C100 C99 44.0(12) . .
C98 C100 C100 137(2) . 2_665
C98 C100 C101 68.0(15) . .
C98 C100 C102 117.1(16) . .
C98 C100 C103 68.7(14) . 2_665
C98 C100 C103 168.2(16) . .
C99 C100 C102 73.7(10) . .
C100 C100 C99 176.4(14) 2_665 .
C100 C100 C101 152.9(19) 2_665 .
C100 C100 C102 104.5(16) 2_665 .
C100 C100 C103 52.5(10) 2_665 .
C101 C100 C99 24.8(10) . .
C101 C100 C102 49.2(10) . .
C101 C100 C103 101.4(13) . .
C103 C100 C99 125.9(12) . .
C103 C100 C99 112.6(13) 2_665 .
C103 C100 C100 68.9(11) 2_665 2_665
C103 C100 C101 136.6(16) 2_665 .
C103 C100 C102 52.2(8) . .
C103 C100 C102 171.9(12) 2_665 .
C103 C100 C103 121.4(11) 2_665 .
C99 C101 C98 42(3) . .
C99 C101 C100 86(3) . .
C99 C101 C102 156(4) . .
C100 C101 C98 45.8(10) . .
C102 C101 C98 117.7(17) . .
C102 C101 C100 72.0(13) . .
C100 C102 C99 51.6(9) . .
C101 C102 C99 8.0(14) . .
C101 C102 C100 58.9(13) . .
C101 C102 C103 117.9(16) . .
C103 C102 C99 110.6(12) . .
C103 C102 C100 59.0(8) . .
C98 C103 C100 109.7(13) 2_665 .
C98 C103 C102 178.4(15) 2_665 .
C100 C103 C98 51.3(9) 2_665 2_665
C100 C103 C100 58.6(11) 2_665 .
C100 C103 C102 127.1(13) 2_665 .
C102 C103 C100 68.7(10) . .
C80 C79 C84 124.8(7) . .
C80 C79 C85 117.5(7) . .
C84 C79 C85 117.6(7) . .
C79 C80 H80 120.2 . .
C81 C80 C79 119.6(8) . .
C81 C80 H80 120.2 . .
C80 C81 H81 117.7 . .
C80 C81 C82 124.6(11) . .
C82 C81 H81 117.7 . .
C81 C82 H82 121.1 . .
C81 C82 C83 117.8(9) . .
C83 C82 H82 121.1 . .
C82 C83 H83 121.9 . .
C84 C83 C82 116.2(9) . .
C84 C83 H83 121.9 . .
C79 C84 C83 116.9(8) . .
C79 C84 H84 121.5 . .
C83 C84 H84 121.5 . .
C79 C85 H85A 109.5 . .
C79 C85 H85B 109.5 . .
C79 C85 H85C 109.5 . .
H85A C85 H85B 109.5 . .
H85A C85 H85C 109.5 . .
H85B C85 H85C 109.5 . .
C91 C86 C87 114.8(6) . .
C91 C86 C92 123.6(7) . .
C92 C86 C87 121.4(7) . .
C86 C87 H87 119.9 . .
C88 C87 C86 120.1(6) . .
C88 C87 H87 119.9 . .
C87 C88 H88 120.1 . .
C89 C88 C87 119.9(7) . .
C89 C88 H88 120.1 . .
C88 C89 H89 117.0 . .
C88 C89 C90 126.1(8) . .
C90 C89 H89 117.0 . .
C89 C90 H90 121.8 . .
C89 C90 C91 116.3(6) . .
C91 C90 H90 121.8 . .
C86 C91 H91 118.7 . .
C90 C91 C86 122.6(6) . .
C90 C91 H91 118.7 . .
C86 C92 H92A 109.5 . .
C86 C92 H92B 109.5 . .
C86 C92 H92C 109.5 . .
H92A C92 H92B 109.5 . .
H92A C92 H92C 109.5 . .
H92B C92 H92C 109.5 . .

loop_
_geom_bond_atom_site_label_1
_geom_bond_atom_site_label_2
_geom_bond_distance
_geom_bond_site_symmetry_2
K1 N2 2.712(2) .
K1 C1 3.171(2) .
K1 C2 3.304(3) .
K1 C3 3.476(3) .
K1 C5 3.422(3) .
K1 C6 3.262(2) .
K1 C13 3.313(2) .
K1 C68 3.414(3) .
K1 C69 3.209(3) .
K1 C70 3.094(3) .
K1 C71 3.151(3) .
K1 C72 3.331(2) .
K2 N4 2.740(2) .
K2 C14 3.416(2) .
K2 C15 3.134(2) .
K2 C16 3.078(3) .
K2 C17 3.286(3) .
K2 C27 3.289(3) .
K2 C28 3.184(3) .
K2 C29 3.198(4) .
K2 C30 3.339(4) .
K2 C31 3.455(4) .
K2 C39 3.051(2) .
K2 C44 3.455(2) .
K3 N6 2.725(2) .
K3 C40 3.347(2) .
K3 C41 3.130(2) .
K3 C42 3.052(3) .
K3 C43 3.155(3) .
K3 C44 3.388(2) .
K3 C53 3.152(2) .
K3 C54 3.220(2) .
K3 C55 3.329(3) .
K3 C57 3.369(3) .
K3 C58 3.254(3) .
K3 C67 3.160(3) 2_755
Si1 N1 1.768(2) .
Si1 N2 1.653(2) .
Si1 C25 1.891(4) .
Si1 C26 1.890(4) .
Si2 N3 1.755(2) .
Si2 N4 1.650(2) .
Si2 C51 1.885(3) .
Si2 C52 1.886(3) .
Si3 N5 1.752(3) .
Si3 N6 1.654(2) .
Si3 C65 1.882(3) .
Si3 C66 1.891(3) .
N1 H1 0.8600 .
N1 C1 1.402(3) .
N2 C13 1.376(3) .
N3 H3 0.8600 .
N3 C27 1.415(3) .
N4 C39 1.365(3) .
N5 H5 0.8600 .
N5 C53 1.403(4) .
N6 C67 1.366(3) 2_755
C1 C2 1.412(4) .
C1 C6 1.418(4) .
C2 C3 1.387(4) .
C2 C7 1.525(4) .
C3 H3A 0.9300 .
C3 C4 1.368(4) .
C4 H4 0.9300 .
C4 C5 1.380(4) .
C5 H5A 0.9300 .
C5 C6 1.391(4) .
C6 C10 1.512(4) .
C7 H7 0.9800 .
C7 C8 1.523(4) .
C7 C9 1.536(5) .
C8 H8A 0.9600 .
C8 H8B 0.9600 .
C8 H8C 0.9600 .
C9 H9A 0.9600 .
C9 H9B 0.9600 .
C9 H9C 0.9600 .
C10 H10 0.9800 .
C10 C11 1.537(5) .
C10 C12 1.530(6) .
C11 H11A 0.9600 .
C11 H11B 0.9600 .
C11 H11C 0.9600 .
C12 H12A 0.9600 .
C12 H12B 0.9600 .
C12 H12C 0.9600 .
C13 C14 1.440(3) .
C13 C18 1.435(3) .
C14 C15 1.390(3) .
C14 C19 1.517(3) .
C15 H15 0.9300 .
C15 C16 1.391(4) .
C16 H16 0.9300 .
C16 C17 1.387(4) .
C17 H17 0.9300 .
C17 C18 1.389(3) .
C18 C22 1.517(3) .
C19 H19 0.9800 .
C19 C20 1.524(4) .
C19 C21 1.515(4) .
C20 H20A 0.9600 .
C20 H20B 0.9600 .
C20 H20C 0.9600 .
C21 H21A 0.9600 .
C21 H21B 0.9600 .
C21 H21C 0.9600 .
C22 H22 0.9800 .
C22 C23 1.506(4) .
C22 C24 1.531(5) .
C23 H23A 0.9600 .
C23 H23B 0.9600 .
C23 H23C 0.9600 .
C24 H24A 0.9600 .
C24 H24B 0.9600 .
C24 H24C 0.9600 .
C25 H25A 0.9600 .
C25 H25B 0.9600 .
C25 H25C 0.9600 .
C26 H26A 0.9600 .
C26 H26B 0.9600 .
C26 H26C 0.9600 .
C27 C28 1.397(4) .
C27 C32 1.405(4) .
C28 C29 1.396(5) .
C28 C33 1.529(5) .
C29 H29 0.9300 .
C29 C30 1.376(6) .
C30 H30 0.9300 .
C30 C31 1.375(6) .
C31 H31 0.9300 .
C31 C32 1.389(5) .
C32 C36 1.517(5) .
C33 H33 0.9800 .
C33 C34 1.509(5) .
C33 C35 1.521(6) .
C34 H34A 0.9600 .
C34 H34B 0.9600 .
C34 H34C 0.9600 .
C35 H35A 0.9600 .
C35 H35B 0.9600 .
C35 H35C 0.9600 .
C36 H36 0.9800 .
C36 C37 1.545(6) .
C36 C38 1.542(7) .
C37 H37A 0.9600 .
C37 H37B 0.9600 .
C37 H37C 0.9600 .
C38 H38A 0.9600 .
C38 H38B 0.9600 .
C38 H38C 0.9600 .
C39 C40 1.442(3) .
C39 C44 1.430(3) .
C40 C41 1.387(4) .
C40 C45 1.513(4) .
C41 H41 0.9300 .
C41 C42 1.384(4) .
C42 H42 0.9300 .
C42 C43 1.386(4) .
C43 H43 0.9300 .
C43 C44 1.394(4) .
C44 C48 1.518(4) .
C45 H45 0.9800 .
C45 C46 1.527(4) .
C45 C47 1.525(4) .
C46 H46A 0.9600 .
C46 H46B 0.9600 .
C46 H46C 0.9600 .
C47 H47A 0.9600 .
C47 H47B 0.9600 .
C47 H47C 0.9600 .
C48 H48 0.9800 .
C48 C49 1.521(5) .
C48 C50 1.510(5) .
C49 H49A 0.9600 .
C49 H49B 0.9600 .
C49 H49C 0.9600 .
C50 H50A 0.9600 .
C50 H50B 0.9600 .
C50 H50C 0.9600 .
C51 H51A 0.9600 .
C51 H51B 0.9600 .
C51 H51C 0.9600 .
C52 H52A 0.9600 .
C52 H52B 0.9600 .
C52 H52C 0.9600 .
C53 C54 1.408(3) .
C53 C58 1.413(5) .
C54 C55 1.387(4) .
C54 C59 1.511(4) .
C55 H55 0.9300 .
C55 C56 1.363(5) .
C56 H56 0.9300 .
C56 C57 1.369(7) .
C57 H57 0.9300 .
C57 C58 1.392(7) .
C58 C62A 1.447(6) .
C58 C62B 1.712(8) .
C59 H59 0.9800 .
C59 C60 1.506(4) .
C59 C61 1.454(5) .
C60 H60A 0.9600 .
C60 H60B 0.9600 .
C60 H60C 0.9600 .
C61 H61A 0.9600 .
C61 H61B 0.9600 .
C61 H61C 0.9600 .
C62A H62A 0.9800 .
C62A C63A 1.539(10) .
C62A C64A 1.532(11) .
C62B H62B 0.9800 .
C62B C63B 1.515(11) .
C62B C64B 1.546(9) .
C63A H63A 0.9600 .
C63A H63B 0.9600 .
C63A H63C 0.9600 .
C63B H63D 0.9600 .
C63B H63E 0.9600 .
C63B H63F 0.9600 .
C64A H64A 0.9600 .
C64A H64B 0.9600 .
C64A H64C 0.9600 .
C64B H64D 0.9600 .
C64B H64E 0.9600 .
C64B H64F 0.9600 .
C65 H65A 0.9600 .
C65 H65B 0.9600 .
C65 H65C 0.9600 .
C66 H66A 0.9600 .
C66 H66B 0.9600 .
C66 H66C 0.9600 .
C67 K3 3.160(3) 2_755
C67 N6 1.366(3) 2_755
C67 C68 1.443(3) .
C67 C72 1.433(4) .
C68 C69 1.388(4) .
C68 C73 1.518(4) .
C69 H69 0.9300 .
C69 C70 1.380(4) .
C70 H70 0.9300 .
C70 C71 1.394(4) .
C71 H71 0.9300 .
C71 C72 1.393(4) .
C72 C76 1.523(3) .
C73 H73 0.9800 .
C73 C74 1.530(5) .
C73 C75 1.521(4) .
C74 H74A 0.9600 .
C74 H74B 0.9600 .
C74 H74C 0.9600 .
C75 H75A 0.9600 .
C75 H75B 0.9600 .
C75 H75C 0.9600 .
C76 H76 0.9800 .
C76 C77 1.524(4) .
C76 C78 1.511(4) .
C77 H77A 0.9600 .
C77 H77B 0.9600 .
C77 H77C 0.9600 .
C78 H78A 0.9600 .
C78 H78B 0.9600 .
C78 H78C 0.9600 .
C93 C94 1.76(3) .
C93 C95 1.44(3) .
C93 C96 1.78(3) .
C93 C97 1.59(3) .
C94 C95 1.51(2) 2_766
C94 C95 1.20(2) .
C95 C94 1.51(2) 2_766
C95 C95 1.42(4) 2_766
C95 C96 1.53(2) .
C96 C97 1.16(2) .
C98 C99 1.07(2) .
C98 C100 1.136(19) .
C98 C101 1.47(3) .
C98 C103 1.356(19) 2_665
C99 C100 1.55(2) .
C99 C101 0.65(3) .
C99 C102 1.89(3) .
C100 C100 1.36(3) 2_665
C100 C101 1.45(2) .
C100 C102 1.61(2) .
C100 C103 1.481(15) .
C100 C103 1.260(14) 2_665
C101 C102 1.28(2) .
C102 C103 1.365(15) .
C103 C98 1.356(19) 2_665
C103 C100 1.260(14) 2_665
C79 C80 1.303(6) .
C79 C84 1.344(8) .
C79 C85 1.481(9) .
C80 H80 0.9300 .
C80 C81 1.271(9) .
C81 H81 0.9300 .
C81 C82 1.341(12) .
C82 H82 0.9300 .
C82 C83 1.439(14) .
C83 H83 0.9300 .
C83 C84 1.432(8) .
C84 H84 0.9300 .
C85 H85A 0.9600 .
C85 H85B 0.9600 .
C85 H85C 0.9600 .
C86 C87 1.447(8) .
C86 C91 1.386(9) .
C86 C92 1.409(11) .
C87 H87 0.9300 .
C87 C88 1.317(8) .
C88 H88 0.9300 .
C88 C89 1.293(9) .
C89 H89 0.9300 .
C89 C90 1.324(10) .
C90 H90 0.9300 .
C90 C91 1.358(10) .
C91 H91 0.9300 .
C92 H92A 0.9600 .
C92 H92B 0.9600 .
C92 H92C 0.9600 .

loop_
_geom_torsion_atom_site_label_1
_geom_torsion_atom_site_label_2
_geom_torsion_atom_site_label_3
_geom_torsion_atom_site_label_4
_geom_torsion
_geom_torsion_site_symmetry_1
_geom_torsion_site_symmetry_4
K1 Si1 N1 C1 -13.4(3) . .
K1 Si1 N2 C13 177.8(3) . .
K1 N2 C13 C14 -91.5(2) . .
K1 N2 C13 C18 83.6(2) . .
K1 C1 C2 C3 -73.8(2) . .
K1 C1 C2 C7 102.9(2) . .
K1 C1 C6 C5 74.2(2) . .
K1 C1 C6 C10 -107.7(2) . .
K1 C2 C3 C4 -66.5(3) . .
K1 C2 C7 C8 -0.6(3) . .
K1 C2 C7 C9 -123.7(3) . .
K1 C3 C4 C5 -62.5(3) . .
K1 C4 C5 C6 -63.4(2) . .
K1 C5 C6 C1 -68.1(2) . .
K1 C5 C6 C10 113.8(2) . .
K1 C6 C10 C11 -156.2(3) . .
K1 C6 C10 C12 77.6(3) . .
K1 C13 C14 K2 175.54(8) . .
K1 C13 C14 C15 113.2(2) . .
K1 C13 C14 C19 -64.2(2) . .
K1 C13 C18 C17 -117.8(2) . .
K1 C13 C18 C22 59.5(2) . .
K1 C67 C68 C69 -60.1(2) . .
K1 C67 C68 C73 119.4(2) . .
K1 C67 C72 C71 63.3(2) . .
K1 C67 C72 C76 -114.2(2) . .
K1 C68 C69 C70 -66.8(2) . .
K1 C68 C73 C74 -128.0(3) . .
K1 C68 C73 C75 -4.7(3) . .
K1 C69 C70 C71 -73.5(2) . .
K1 C70 C71 C72 -73.9(2) . .
K1 C71 C72 C67 -70.7(2) . .
K1 C71 C72 C76 106.8(2) . .
K1 C72 C76 C77 127.6(2) . .
K1 C72 C76 C78 3.3(3) . .
K2 N4 C39 K3 -171.87(14) . .
K2 N4 C39 C40 96.0(2) . .
K2 N4 C39 C44 -77.8(2) . .
K2 C14 C15 C16 -71.6(2) . .
K2 C14 C19 C20 -23.7(3) . .
K2 C14 C19 C21 -149.7(2) . .
K2 C15 C16 C17 -79.5(2) . .
K2 C16 C17 C18 -77.4(2) . .
K2 C17 C18 C13 -65.5(2) . .
K2 C17 C18 C22 117.2(2) . .
K2 C27 C28 C29 71.4(3) . .
K2 C27 C28 C33 -106.7(3) . .
K2 C27 C32 C31 -64.1(3) . .
K2 C27 C32 C36 121.6(3) . .
K2 C28 C29 C30 73.9(3) . .
K2 C28 C33 C34 13.2(4) . .
K2 C28 C33 C35 136.5(3) . .
K2 C29 C30 C31 71.0(4) . .
K2 C30 C31 C32 65.3(4) . .
K2 C31 C32 C27 60.4(3) . .
K2 C31 C32 C36 -125.3(4) . .
K2 C32 C36 C37 -69.9(4) . .
K2 C32 C36 C38 165.4(3) . .
K2 C39 C40 K3 -162.89(9) . .
K2 C39 C40 C41 -101.0(2) . .
K2 C39 C40 C45 78.7(2) . .
K2 C39 C44 K3 170.52(6) . .
K2 C39 C44 C43 110.4(2) . .
K2 C39 C44 C48 -70.7(2) . .
K2 C44 C48 C49 77.1(3) . .
K2 C44 C48 C50 -158.6(2) . .
K3 Si3 N5 C53 -3.0(3) . .
K3 Si3 N6 C67 179.1(4) . 2_755
K3 C39 C40 C41 61.8(2) . .
K3 C39 C40 C45 -118.4(2) . .
K3 C39 C44 K2 -170.52(6) . .
K3 C39 C44 C43 -60.2(2) . .
K3 C39 C44 C48 118.8(2) . .
K3 C40 C41 C42 68.6(2) . .
K3 C40 C45 C46 138.1(3) . .
K3 C40 C45 C47 13.0(3) . .
K3 C41 C42 C43 74.5(2) . .
K3 C42 C43 C44 75.5(2) . .
K3 C43 C44 K2 140.89(12) . .
K3 C43 C44 C39 67.9(2) . .
K3 C43 C44 C48 -111.0(2) . .
K3 C44 C48 C49 -127.7(3) . .
K3 C44 C48 C50 -3.4(3) . .
K3 C53 C54 C55 -71.8(2) . .
K3 C53 C54 C59 110.0(2) . .
K3 C53 C58 C57 71.0(3) . .
K3 C53 C58 C62A -124.1(6) . .
K3 C53 C58 C62B -103.6(3) . .
K3 C54 C55 C56 -68.3(3) . .
K3 C54 C59 C60 -156.2(2) . .
K3 C54 C59 C61 -23.6(4) . .
K3 C55 C56 C57 -65.0(3) . .
K3 C56 C57 C58 -63.4(3) . .
K3 C57 C58 C53 -65.9(3) . .
K3 C57 C58 C62A 125.5(4) . .
K3 C57 C58 C62B 106.8(4) . .
K3 C58 C62A C63A 59.9(9) . .
K3 C58 C62A C64A -169.2(5) . .
K3 C58 C62B C63B 86.7(5) . .
K3 C58 C62B C64B -152.4(5) . .
K3 C67 C68 K1 174.47(8) 2_755 .
K3 C67 C68 C69 114.4(2) 2_755 .
K3 C67 C68 C73 -66.1(2) 2_755 .
K3 C67 C72 K1 -172.91(8) 2_755 .
K3 C67 C72 C71 -109.6(2) 2_755 .
K3 C67 C72 C76 72.9(2) 2_755 .
Si1 N1 C1 K1 16.7(3) . .
Si1 N1 C1 C2 108.5(3) . .
Si1 N1 C1 C6 -72.9(3) . .
Si1 N2 C13 K1 -178.2(3) . .
Si1 N2 C13 C14 90.3(3) . .
Si1 N2 C13 C18 -94.6(3) . .
Si2 N3 C27 K2 -8.3(3) . .
Si2 N3 C27 C28 -91.5(3) . .
Si2 N3 C27 C32 88.9(3) . .
Si2 N4 C39 K2 177.7(3) . .
Si2 N4 C39 K3 5.8(4) . .
Si2 N4 C39 C40 -86.4(3) . .
Si2 N4 C39 C44 99.9(3) . .
Si3 N5 C53 K3 3.8(4) . .
Si3 N5 C53 C54 93.0(3) . .
Si3 N5 C53 C58 -87.7(4) . .
N1 Si1 N2 K1 -3.61(18) . .
N1 Si1 N2 C13 174.2(2) . .
N1 C1 C2 K1 -106.1(2) . .
N1 C1 C2 C3 -179.9(2) . .
N1 C1 C2 C7 -3.2(4) . .
N1 C1 C6 K1 105.1(2) . .
N1 C1 C6 C5 179.3(2) . .
N1 C1 C6 C10 -2.6(4) . .
N2 Si1 N1 C1 -11.2(3) . .
N2 C13 C14 K2 -126.9(2) . .
N2 C13 C14 C15 170.8(2) . .
N2 C13 C14 C19 -6.6(3) . .
N2 C13 C18 C17 -172.5(2) . .
N2 C13 C18 C22 4.8(4) . .
N3 Si2 N4 K2 8.45(17) . .
N3 Si2 N4 C39 -168.4(2) . .
N3 C27 C28 K2 106.5(2) . .
N3 C27 C28 C29 177.9(3) . .
N3 C27 C28 C33 -0.2(4) . .
N3 C27 C32 K2 -112.9(2) . .
N3 C27 C32 C31 -177.0(3) . .
N3 C27 C32 C36 8.7(5) . .
N4 Si2 N3 C27 2.0(2) . .
N4 C39 C40 K3 127.04(19) . .
N4 C39 C40 C41 -171.1(2) . .
N4 C39 C40 C45 8.6(3) . .
N4 C39 C44 K2 61.58(18) . .
N4 C39 C44 K3 -127.90(19) . .
N4 C39 C44 C43 171.9(2) . .
N4 C39 C44 C48 -9.1(3) . .
N5 Si3 N6 K3 -13.56(19) . .
N5 Si3 N6 C67 165.6(3) . 2_755
N5 C53 C54 K3 -106.5(2) . .
N5 C53 C54 C55 -178.3(2) . .
N5 C53 C54 C59 3.5(4) . .
N5 C53 C58 K3 107.3(2) . .
N5 C53 C58 C57 178.3(3) . .
N5 C53 C58 C62A -16.8(7) . .
N5 C53 C58 C62B 3.7(4) . .
N6 Si3 N5 C53 5.0(4) . .
N6 C67 C68 K1 -125.3(2) 2_755 .
N6 C67 C68 C69 174.6(2) 2_755 .
N6 C67 C68 C73 -5.9(4) 2_755 .
N6 C67 C72 K1 123.5(2) 2_755 .
N6 C67 C72 C71 -173.2(2) 2_755 .
N6 C67 C72 C76 9.3(4) 2_755 .
C1 C2 C3 K1 66.5(2) . .
C1 C2 C3 C4 0.1(4) . .
C1 C2 C7 C8 -81.4(3) . .
C1 C2 C7 C9 155.5(3) . .
C1 C6 C10 C11 -71.8(4) . .
C1 C6 C10 C12 162.0(3) . .
C2 C1 C6 K1 -76.3(2) . .
C2 C1 C6 C5 -2.1(3) . .
C2 C1 C6 C10 176.0(2) . .
C2 C3 C4 K1 61.5(2) . .
C2 C3 C4 C5 -1.0(4) . .
C3 C2 C7 C8 95.3(3) . .
C3 C2 C7 C9 -27.9(4) . .
C3 C4 C5 K1 63.7(3) . .
C3 C4 C5 C6 0.3(4) . .
C4 C5 C6 K1 69.3(3) . .
C4 C5 C6 C1 1.2(4) . .
C4 C5 C6 C10 -176.9(3) . .
C5 C6 C10 C11 106.3(4) . .
C5 C6 C10 C12 -19.9(4) . .
C6 C1 C2 K1 75.2(2) . .
C6 C1 C2 C3 1.5(4) . .
C6 C1 C2 C7 178.1(2) . .
C7 C2 C3 K1 -110.2(2) . .
C7 C2 C3 C4 -176.7(3) . .
C13 C14 C15 K2 74.9(2) . .
C13 C14 C15 C16 3.3(4) . .
C13 C14 C19 C20 -130.0(3) . .
C13 C14 C19 C21 104.1(3) . .
C13 C18 C22 C23 120.3(4) . .
C13 C18 C22 C24 -115.3(3) . .
C14 C13 C18 C17 2.8(3) . .
C14 C13 C18 C22 -179.9(2) . .
C14 C15 C16 K2 79.5(2) . .
C14 C15 C16 C17 -0.1(4) . .
C15 C14 C19 C20 52.6(3) . .
C15 C14 C19 C21 -73.3(3) . .
C15 C16 C17 K2 75.6(2) . .
C15 C16 C17 C18 -1.8(4) . .
C16 C17 C18 C13 0.3(4) . .
C16 C17 C18 C22 -177.0(2) . .
C17 C18 C22 C23 -62.3(4) . .
C17 C18 C22 C24 62.0(3) . .
C18 C13 C14 K2 57.78(19) . .
C18 C13 C14 C15 -4.6(3) . .
C18 C13 C14 C19 178.1(2) . .
C19 C14 C15 K2 -107.70(19) . .
C19 C14 C15 C16 -179.3(2) . .
C25 Si1 N1 C1 -135.5(3) . .
C25 Si1 N2 K1 109.78(18) . .
C25 Si1 N2 C13 -72.4(3) . .
C26 Si1 N1 C1 114.8(3) . .
C26 Si1 N2 K1 -127.77(18) . .
C26 Si1 N2 C13 50.0(3) . .
C27 C28 C29 K2 -73.6(2) . .
C27 C28 C29 C30 0.3(5) . .
C27 C28 C33 C34 104.6(3) . .
C27 C28 C33 C35 -132.0(4) . .
C27 C32 C36 C37 -157.6(4) . .
C27 C32 C36 C38 77.7(4) . .
C28 C27 C32 K2 67.5(2) . .
C28 C27 C32 C31 3.4(5) . .
C28 C27 C32 C36 -171.0(3) . .
C28 C29 C30 K2 -70.2(3) . .
C28 C29 C30 C31 0.8(6) . .
C28 C33 C34 K2 -11.4(3) . .
C29 C28 C33 C34 -73.4(4) . .
C29 C28 C33 C35 49.9(4) . .
C29 C30 C31 K2 -65.1(3) . .
C29 C30 C31 C32 0.2(6) . .
C30 C31 C32 K2 -62.7(4) . .
C30 C31 C32 C27 -2.3(6) . .
C30 C31 C32 C36 172.0(4) . .
C31 C32 C36 C37 28.1(6) . .
C31 C32 C36 C38 -96.6(5) . .
C32 C27 C28 K2 -73.8(3) . .
C32 C27 C28 C29 -2.4(4) . .
C32 C27 C28 C33 179.5(3) . .
C33 C28 C29 K2 104.5(3) . .
C33 C28 C29 C30 178.4(3) . .
C35 C33 C34 K2 -135.7(4) . .
C39 C40 C41 K3 -70.1(2) . .
C39 C40 C41 C42 -1.5(4) . .
C39 C40 C45 C46 -121.4(3) . .
C39 C40 C45 C47 113.4(3) . .
C39 C44 C48 C49 133.4(4) . .
C39 C44 C48 C50 -102.3(3) . .
C40 C39 C44 K2 -112.51(19) . .
C40 C39 C44 K3 58.00(18) . .
C40 C39 C44 C43 -2.2(3) . .
C40 C39 C44 C48 176.8(2) . .
C40 C41 C42 K3 -75.3(2) . .
C40 C41 C42 C43 -0.7(4) . .
C41 C40 C45 C46 58.3(4) . .
C41 C40 C45 C47 -66.9(3) . .
C41 C42 C43 K3 -73.9(2) . .
C41 C42 C43 C44 1.5(4) . .
C42 C43 C44 K2 73.0(3) . .
C42 C43 C44 K3 -67.9(2) . .
C42 C43 C44 C39 0.0(4) . .
C42 C43 C44 C48 -178.9(2) . .
C43 C44 C48 C49 -47.7(4) . .
C43 C44 C48 C50 76.6(3) . .
C44 C39 C40 K3 -58.92(18) . .
C44 C39 C40 C41 2.9(3) . .
C44 C39 C40 C45 -177.4(2) . .
C45 C40 C41 K3 110.2(2) . .
C45 C40 C41 C42 178.7(2) . .
C51 Si2 N3 C27 -123.1(2) . .
C51 Si2 N4 K2 128.01(15) . .
C51 Si2 N4 C39 -48.9(3) . .
C52 Si2 N3 C27 128.1(2) . .
C52 Si2 N4 K2 -109.83(15) . .
C52 Si2 N4 C39 73.3(3) . .
C53 C54 C55 K3 67.6(2) . .
C53 C54 C55 C56 -0.8(4) . .
C53 C54 C59 C60 117.2(3) . .
C53 C54 C59 C61 -110.2(4) . .
C53 C58 C62A C63A 161.2(6) . .
C53 C58 C62A C64A -68.0(9) . .
C53 C58 C62B C63B 163.7(4) . .
C53 C58 C62B C64B -75.4(6) . .
C54 C53 C58 K3 -73.4(2) . .
C54 C53 C58 C57 -2.4(4) . .
C54 C53 C58 C62A 162.5(6) . .
C54 C53 C58 C62B -177.0(3) . .
C54 C55 C56 K3 64.2(3) . .
C54 C55 C56 C57 -0.8(5) . .
C55 C54 C59 C60 -61.0(4) . .
C55 C54 C59 C61 71.6(5) . .
C55 C56 C57 K3 64.2(3) . .
C55 C56 C57 C58 0.8(5) . .
C56 C57 C58 K3 66.8(3) . .
C56 C57 C58 C53 0.8(5) . .
C56 C57 C58 C62A -167.8(4) . .
C56 C57 C58 C62B 173.6(4) . .
C57 C58 C62A C63A -32.4(8) . .
C57 C58 C62A C64A 98.4(7) . .
C57 C58 C62B C63B -9.7(7) . .
C57 C58 C62B C64B 111.2(7) . .
C58 C53 C54 K3 74.2(2) . .
C58 C53 C54 C55 2.4(4) . .
C58 C53 C54 C59 -175.8(2) . .
C59 C54 C55 K3 -114.2(2) . .
C59 C54 C55 C56 177.5(3) . .
C65 Si3 N5 C53 130.8(3) . .
C65 Si3 N6 K3 -132.58(17) . .
C65 Si3 N6 C67 46.5(3) . 2_755
C66 Si3 N5 C53 -121.6(3) . .
C66 Si3 N6 K3 104.5(2) . .
C66 Si3 N6 C67 -76.4(3) . 2_755
C67 C68 C69 K1 66.0(2) . .
C67 C68 C69 C70 -0.8(4) . .
C67 C68 C73 C74 134.7(3) . .
C67 C68 C73 C75 -101.9(3) . .
C67 C72 C76 C77 -134.9(3) . .
C67 C72 C76 C78 100.9(3) . .
C68 C67 C72 K1 -61.80(19) . .
C68 C67 C72 C71 1.5(3) . .
C68 C67 C72 C76 -176.0(2) . .
C68 C69 C70 K1 73.8(2) . .
C68 C69 C70 C71 0.2(4) . .
C69 C68 C73 C74 -45.7(4) . .
C69 C68 C73 C75 77.6(3) . .
C69 C70 C71 K1 75.1(2) . .
C69 C70 C71 C72 1.2(4) . .
C70 C71 C72 K1 68.6(2) . .
C70 C71 C72 C67 -2.1(4) . .
C70 C71 C72 C76 175.4(2) . .
C71 C72 C76 C77 47.6(4) . .
C71 C72 C76 C78 -76.7(3) . .
C72 C67 C68 K1 60.01(19) . .
C72 C67 C68 C69 -0.1(3) . .
C72 C67 C68 C73 179.4(2) . .
C73 C68 C69 K1 -113.6(2) . .
C73 C68 C69 C70 179.7(2) . .
C93 C94 C95 C94 177.5(15) . 2_766
C93 C94 C95 C95 177.5(15) . 2_766
C93 C94 C95 C96 -4(3) . .
C93 C95 C96 C97 -6.8(15) . .
C94 C93 C95 C94 -174(4) . 2_766
C94 C93 C95 C95 -5(3) . 2_766
C94 C93 C95 C96 178.4(11) . .
C94 C93 C96 C95 -1.1(8) . .
C94 C93 C96 C97 171.8(16) . .
C94 C93 C97 C96 -12(2) . .
C94 C95 C96 C93 -177.2(12) 2_766 .
C94 C95 C96 C93 4(3) . .
C94 C95 C96 C97 -3(4) . .
C94 C95 C96 C97 176.0(13) 2_766 .
C95 C93 C94 C95 2.4(14) . 2_766
C95 C93 C96 C97 172.9(16) . .
C95 C93 C97 C96 -5.9(14) . .
C95 C94 C95 C93 -177.5(15) 2_766 .
C95 C94 C95 C94 0.002(3) 2_766 2_766
C95 C94 C95 C96 179(4) 2_766 .
C95 C95 C96 C93 -178(2) 2_766 .
C95 C95 C96 C97 175.5(18) 2_766 .
C95 C96 C97 C93 6.0(14) . .
C96 C93 C94 C95 1.3(9) . .
C96 C93 C94 C95 3.7(13) . 2_766
C96 C93 C95 C94 8(3) . 2_766
C96 C93 C95 C94 -178.4(11) . .
C96 C93 C95 C95 176(4) . 2_766
C97 C93 C94 C95 11(2) . 2_766
C97 C93 C94 C95 9.0(19) . .
C97 C93 C95 C94 12(4) . 2_766
C97 C93 C95 C94 -173.9(13) . .
C97 C93 C95 C95 -179(3) . 2_766
C97 C93 C95 C96 4.6(10) . .
C97 C93 C96 C95 -172.9(16) . .
C98 C99 C100 C101 -163(4) . .
C98 C99 C100 C102 -170.2(15) . .
C98 C99 C100 C103 4.4(14) . 2_665
C98 C99 C100 C103 -171.8(14) . .
C98 C99 C101 C100 14(3) . .
C98 C99 C101 C102 36(10) . .
C98 C99 C102 C100 7.3(11) . .
C98 C99 C102 C101 -147(10) . .
C98 C99 C102 C103 8.9(18) . .
C98 C100 C101 C99 -13(3) . .
C98 C100 C101 C102 176.6(13) . .
C98 C100 C102 C99 -7.6(12) . .
C98 C100 C102 C101 -3.6(14) . .
C98 C100 C102 C103 174.0(11) . .
C98 C100 C103 C98 153(5) . 2_665
C98 C100 C103 C100 147(6) . 2_665
C98 C100 C103 C102 -27(6) . .
C98 C101 C102 C99 26(8) . .
C98 C101 C102 C100 2.8(11) . .
C98 C101 C102 C103 0(2) . .
C99 C98 C100 C100 174.9(18) . 2_665
C99 C98 C100 C101 7.7(16) . .
C99 C98 C100 C102 10.6(16) . .
C99 C98 C100 C103 -175.7(14) . 2_665
C99 C98 C100 C103 34(6) . .
C99 C98 C101 C100 -161(4) . .
C99 C98 C101 C102 -164(5) . .
C99 C100 C101 C98 13(3) . .
C99 C100 C101 C102 -171(3) . .
C99 C100 C102 C101 4.1(15) . .
C99 C100 C102 C103 -178.3(10) . .
C99 C100 C103 C98 -178.4(12) . 2_665
C99 C100 C103 C100 175.9(15) . 2_665
C99 C100 C103 C102 2.0(12) . .
C99 C101 C102 C100 -24(9) . .
C99 C101 C102 C103 -26(9) . .
C99 C102 C103 C100 -1.4(9) . .
C99 C102 C103 C100 -7.9(14) . 2_665
C100 C98 C99 C101 -18(4) . .
C100 C98 C99 C102 -8.1(13) . .
C100 C98 C101 C99 161(4) . .
C100 C98 C101 C102 -3.7(14) . .
C100 C99 C101 C98 -14(3) . .
C100 C99 C101 C102 23(8) . .
C100 C99 C102 C101 -154(9) . .
C100 C99 C102 C103 1.5(9) . .
C100 C100 C101 C98 -161(3) 2_665 .
C100 C100 C101 C99 -173(3) 2_665 .
C100 C100 C101 C102 16(3) 2_665 .
C100 C100 C102 C99 -176.7(12) 2_665 .
C100 C100 C102 C101 -172.6(13) 2_665 .
C100 C100 C102 C103 5.0(8) 2_665 .
C100 C100 C103 C98 5.7(10) 2_665 2_665
C100 C100 C103 C102 -173.9(10) 2_665 .
C100 C101 C102 C99 24(9) . .
C100 C101 C102 C103 -2.4(12) . .
C100 C102 C103 C100 -6.5(11) . 2_665
C101 C98 C99 C100 18(4) . .
C101 C98 C99 C102 10(3) . .
C101 C98 C100 C99 -7.7(16) . .
C101 C98 C100 C100 167.2(19) . 2_665
C101 C98 C100 C102 2.9(11) . .
C101 C98 C100 C103 176.7(10) . 2_665
C101 C98 C100 C103 27(6) . .
C101 C99 C100 C98 163(4) . .
C101 C99 C100 C102 -7(3) . .
C101 C99 C100 C103 -9(3) . .
C101 C99 C100 C103 167(3) . 2_665
C101 C99 C102 C100 154(9) . .
C101 C99 C102 C103 156(9) . .
C101 C100 C102 C99 -4.1(15) . .
C101 C100 C102 C103 177.6(12) . .
C101 C100 C103 C98 177.7(9) . 2_665
C101 C100 C103 C100 172.0(12) . 2_665
C101 C100 C103 C102 -1.9(9) . .
C101 C102 C103 C100 2.3(12) . .
C101 C102 C103 C100 -4.2(17) . 2_665
C102 C99 C100 C98 170.2(15) . .
C102 C99 C100 C101 7(3) . .
C102 C99 C100 C103 174.6(9) . 2_665
C102 C99 C100 C103 -1.6(10) . .
C102 C99 C101 C98 -36(10) . .
C102 C99 C101 C100 -23(8) . .
C102 C100 C101 C98 -176.6(13) . .
C102 C100 C101 C99 171(3) . .
C102 C100 C103 C98 179.6(9) . 2_665
C102 C100 C103 C100 173.9(10) . 2_665
C103 C98 C99 C100 -7(2) 2_665 .
C103 C98 C99 C101 -25(6) 2_665 .
C103 C98 C99 C102 -15(3) 2_665 .
C103 C98 C100 C99 175.7(14) 2_665 .
C103 C98 C100 C100 -9.4(17) 2_665 2_665
C103 C98 C100 C101 -176.7(10) 2_665 .
C103 C98 C100 C102 -173.8(10) 2_665 .
C103 C98 C100 C103 -150(6) 2_665 .
C103 C98 C101 C99 164(4) 2_665 .
C103 C98 C101 C100 3.6(10) 2_665 .
C103 C98 C101 C102 0(2) 2_665 .
C103 C100 C101 C98 -174.6(10) . .
C103 C100 C101 C98 -4.5(13) 2_665 .
C103 C100 C101 C99 173(3) . .
C103 C100 C101 C99 -17(4) 2_665 .
C103 C100 C101 C102 2.0(10) . .
C103 C100 C101 C102 172.1(12) 2_665 .
C103 C100 C102 C99 178.3(10) . .
C103 C100 C102 C101 -177.6(12) . .
C103 C100 C103 C98 5.7(10) 2_665 2_665
C103 C100 C103 C100 0.002(3) 2_665 2_665
C103 C100 C103 C102 -173.9(10) 2_665 .
C79 C80 C81 C82 0.0(13) . .
C80 C79 C84 C83 2.2(10) . .
C80 C81 C82 C83 2.6(14) . .
C81 C82 C83 C84 -2.8(12) . .
C82 C83 C84 C79 0.6(11) . .
C84 C79 C80 C81 -2.6(11) . .
C85 C79 C80 C81 179.6(7) . .
C85 C79 C84 C83 180.0(6) . .
C86 C87 C88 C89 4.5(10) . .
C87 C86 C91 C90 4.1(10) . .
C87 C88 C89 C90 -0.9(11) . .
C88 C89 C90 C91 -1.1(11) . .
C89 C90 C91 C86 -0.8(10) . .
C91 C86 C87 C88 -5.9(10) . .
C92 C86 C87 C88 179.8(9) . .
C92 C86 C91 C90 178.2(10) . .
